data_4518805
loop_
_publ_author_name
'Park, Chanwoo'
'Hwang, Jeong Min'
'Go, Yongmin'
'Choi, Heenang'
'Park, Bo Keun'
'Kim, Chang Gyoun'
'Ryu, Ji Yeon'
'Hong, Chang Seop'
'Chung, Taek-Mo'

_publ_section_title
;
 Synthesis and Crystal Structures of New Strontium Complexes with
 Aminoalkoxy and \b-Diketonato Ligands.
;
_journal_issue 24
_journal_name_full 'ACS omega'
_journal_page_first 15948
_journal_page_last 15956
_journal_paper_doi 10.1021/acsomega.1c01624
_journal_volume 6
_journal_year 2021
_chemical_formula_sum 'C39 H60 F18 N6 O9 Sr3'
_chemical_formula_weight 1361.79
_space_group_IT_number 14
_space_group_name_Hall '-P 2ybc'
_space_group_name_H-M_alt 'P 1 21/c 1'
_symmetry_cell_setting monoclinic
_symmetry_space_group_name_H-M 'P 1 21/c 1'
_atom_sites_solution_hydrogens geom
_atom_sites_solution_primary direct
_atom_sites_solution_secondary difmap
_audit_creation_method SHELXL-97
_cell_angle_alpha 90.00
_cell_angle_beta 97.147(2)
_cell_angle_gamma 90.00
_cell_formula_units_Z 4
_cell_length_a 17.5820(7)
_cell_length_b 14.2227(5)
_cell_length_c 23.1741(9)
_cell_measurement_reflns_used 9949
_cell_measurement_temperature 100(1)
_cell_measurement_theta_max 23.70
_cell_measurement_theta_min 2.33
_cell_volume 5750.0(4)
_computing_cell_refinement 'Bruker SAINT'
_computing_data_collection 'Bruker APEX2'
_computing_data_reduction 'Bruker SAINT'
_computing_molecular_graphics 'Bruker SHELXTL'
_computing_publication_material 'Bruker SHELXTL'
_computing_structure_refinement 'SHELXL-97 (Sheldrick, 2008)'
_computing_structure_solution 'SHELXS-97 (Sheldrick, 2008)'
_diffrn_ambient_temperature 100(1)
_diffrn_measured_fraction_theta_full 1.000
_diffrn_measured_fraction_theta_max 1.000
_diffrn_measurement_device_type 'Bruker APEX-II CCD'
_diffrn_measurement_method '\f and \w scans'
_diffrn_radiation_monochromator graphite
_diffrn_radiation_source 'fine-focus sealed tube'
_diffrn_radiation_type MoK\a
_diffrn_radiation_wavelength 0.71073
_diffrn_reflns_av_R_equivalents 0.0000
_diffrn_reflns_av_sigmaI/netI 0.0443
_diffrn_reflns_limit_h_max 22
_diffrn_reflns_limit_h_min -23
_diffrn_reflns_limit_k_max 18
_diffrn_reflns_limit_k_min 0
_diffrn_reflns_limit_l_max 30
_diffrn_reflns_limit_l_min 0
_diffrn_reflns_number 13714
_diffrn_reflns_theta_full 27.88
_diffrn_reflns_theta_max 27.88
_diffrn_reflns_theta_min 1.68
_exptl_absorpt_coefficient_mu 2.882
_exptl_absorpt_correction_T_max 0.8022
_exptl_absorpt_correction_T_min 0.4785
_exptl_absorpt_correction_type multi-scan
_exptl_absorpt_process_details 'Bruker SADABS'
_exptl_crystal_colour silver
_exptl_crystal_density_diffrn 1.573
_exptl_crystal_density_meas ?
_exptl_crystal_density_method 'not measured'
_exptl_crystal_description block
_exptl_crystal_F_000 2736
_exptl_crystal_size_max 0.30
_exptl_crystal_size_mid 0.14
_exptl_crystal_size_min 0.08
_refine_diff_density_max 1.866
_refine_diff_density_min -0.839
_refine_diff_density_rms 0.118
_refine_ls_extinction_method none
_refine_ls_goodness_of_fit_ref 1.035
_refine_ls_hydrogen_treatment refxyz
_refine_ls_matrix_type full
_refine_ls_number_parameters 701
_refine_ls_number_reflns 13714
_refine_ls_number_restraints 2
_refine_ls_restrained_S_all 1.036
_refine_ls_R_factor_all 0.0877
_refine_ls_R_factor_gt 0.0566
_refine_ls_shift/su_max 0.001
_refine_ls_shift/su_mean 0.000
_refine_ls_structure_factor_coef Fsqd
_refine_ls_weighting_details 'calc w=1/[\s^2^(Fo^2^)+(0.0986P)^2^+6.4178P] where P=(Fo^2^+2Fc^2^)/3'
_refine_ls_weighting_scheme calc
_refine_ls_wR_factor_gt 0.1454
_refine_ls_wR_factor_ref 0.1665
_reflns_number_gt 9717
_reflns_number_total 13714
_reflns_threshold_expression >2sigma(I)
_cod_data_source_file ao1c01624_si_005.cif
_cod_data_source_block 20200117lt_0m
_cod_depositor_comments
;
The following automatic conversions were performed:

data item '_symmetry_cell_setting' value 'Monoclinic' was changed to
'monoclinic' in accordance with the
/home/data/users/saulius/crontab/automatic-downloads/rss-feeds/ACS/lib/dictionaries/cif_core.dic
dictionary named 'cif_core.dic' version 2.4.2 last updated on
2011-04-26.

data item '_exptl_crystal_density_meas' value 'none' was changed to
'?' -- the value is perceived as not measured.

Automatic conversion script
Id: cif_fix_values 7556 2019-12-06 15:28:31Z antanas 

 Adding full bibliography for 4518801--4518806.cif.
;
_cod_original_sg_symbol_H-M P2(1)/c
_cod_database_code 4518805

loop_
_symmetry_equiv_pos_as_xyz
'x, y, z'
'-x, y+1/2, -z+1/2'
'-x, -y, -z'
'x, -y-1/2, z-1/2'

loop_
_atom_site_label
_atom_site_type_symbol
_atom_site_fract_x
_atom_site_fract_y
_atom_site_fract_z
_atom_site_U_iso_or_equiv
_atom_site_adp_type
_atom_site_occupancy
_atom_site_symmetry_multiplicity
_atom_site_calc_flag
_atom_site_refinement_flags
_atom_site_disorder_assembly
_atom_site_disorder_group
C37A C 0.4594(5) 0.4479(10) 0.2660(5) 0.051(4) Uani 0.490(16) 1 d P A 3
H37A H 0.4640 0.4980 0.2953 0.077 Uiso 0.490(16) 1 calc PR A 3
H37B H 0.5060 0.4460 0.2468 0.077 Uiso 0.490(16) 1 calc PR A 3
H37C H 0.4527 0.3874 0.2849 0.077 Uiso 0.490(16) 1 calc PR A 3
C37B C 0.4376(6) 0.5179(8) 0.2761(5) 0.045(3) Uani 0.510(16) 1 d P A 4
H37D H 0.4125 0.5774 0.2836 0.067 Uiso 0.510(16) 1 calc PR A 4
H37E H 0.4900 0.5304 0.2679 0.067 Uiso 0.510(16) 1 calc PR A 4
H37F H 0.4390 0.4771 0.3102 0.067 Uiso 0.510(16) 1 calc PR A 4
C32A C 0.4409(5) 0.3840(7) 0.2104(4) 0.037(3) Uani 0.468(12) 1 d P A 1
H32A H 0.4673 0.3618 0.2482 0.044 Uiso 0.468(12) 1 calc PR A 1
H32B H 0.4806 0.4050 0.1865 0.044 Uiso 0.468(12) 1 calc PR A 1
C32B C 0.3963(6) 0.4077(7) 0.1630(5) 0.052(3) Uani 0.532(12) 1 d P A 2
H32C H 0.3522 0.4222 0.1335 0.062 Uiso 0.532(12) 1 calc PR A 2
H32D H 0.4440 0.4239 0.1466 0.062 Uiso 0.532(12) 1 calc PR A 2
Sr1 Sr 0.19713(2) 0.51899(3) 0.201232(17) 0.02856(11) Uani 1 1 d . A .
Sr2 Sr 0.29576(2) 0.45794(2) 0.346461(16) 0.02626(11) Uani 1 1 d . A .
Sr3 Sr 0.28252(2) 0.26748(3) 0.246301(16) 0.02854(11) Uani 1 1 d . A .
F1 F 0.2639(4) 0.4017(6) 0.0030(2) 0.162(3) Uani 1 1 d . . .
F2 F 0.1851(5) 0.3043(6) 0.0253(3) 0.180(3) Uani 1 1 d . . .
F3 F 0.1517(4) 0.4006(6) -0.0439(2) 0.180(3) Uani 1 1 d . . .
F4 F 0.0733(8) 0.7126(10) -0.0137(4) 0.316(8) Uani 1 1 d . . .
F5 F 0.0159(5) 0.7303(6) 0.0586(3) 0.190(4) Uani 1 1 d . . .
F6 F 0.1220(10) 0.7800(9) 0.0531(8) 0.349(11) Uani 1 1 d U . .
F7 F 0.1454(3) 0.7215(3) 0.22674(17) 0.0898(14) Uani 1 1 d . . .
F8 F 0.1010(2) 0.7497(4) 0.3035(2) 0.1176(18) Uani 1 1 d . . .
F9 F 0.1806(3) 0.8431(2) 0.2750(2) 0.1148(19) Uani 1 1 d . . .
F10 F 0.3447(3) 0.8365(3) 0.4535(2) 0.119(2) Uani 1 1 d . . .
F11 F 0.4422(2) 0.7486(4) 0.4494(2) 0.1043(15) Uani 1 1 d . . .
F12 F 0.3598(3) 0.7092(3) 0.50064(17) 0.0966(14) Uani 1 1 d . . .
F13 F 0.0620(4) 0.2378(7) 0.0753(4) 0.226(5) Uani 1 1 d U A .
F14 F 0.0164(2) 0.1708(6) 0.13805(19) 0.148(3) Uani 1 1 d . A .
F15 F 0.0497(3) 0.1023(6) 0.0666(3) 0.180(4) Uani 1 1 d . A .
F16 F 0.2752(3) -0.0758(3) 0.0970(2) 0.1093(16) Uani 1 1 d . A .
F17 F 0.3121(5) -0.0859(3) 0.18871(19) 0.162(3) Uani 1 1 d . A .
F18 F 0.3793(3) -0.0122(3) 0.13314(18) 0.0858(12) Uani 1 1 d . A .
N1 N 0.0470(2) 0.4724(3) 0.21088(19) 0.0461(10) Uani 1 1 d . A .
N2 N 0.1633(2) 0.4491(2) 0.39678(16) 0.0332(8) Uani 1 1 d . A .
N3 N 0.3800(2) 0.3927(3) 0.44678(16) 0.0358(8) Uani 1 1 d . A .
N4 N 0.3086(2) 0.1074(3) 0.32794(17) 0.0378(8) Uani 1 1 d . A .
N5 N 0.3962(3) 0.3009(3) 0.1793(3) 0.0610(13) Uani 1 1 d . . .
N6 N 0.3246(2) 0.6089(3) 0.16695(17) 0.0407(9) Uani 1 1 d . A .
O1 O 0.1925(2) 0.4433(3) 0.10387(16) 0.0534(9) Uani 1 1 d . . .
O2 O 0.1313(2) 0.6249(3) 0.12289(17) 0.0620(10) Uani 1 1 d . . .
O3 O 0.23068(16) 0.61262(19) 0.29815(13) 0.0344(7) Uani 1 1 d . . .
O4 O 0.34526(18) 0.6101(2) 0.39760(15) 0.0448(8) Uani 1 1 d . . .
O5 O 0.3034(2) 0.1129(2) 0.19330(16) 0.0530(9) Uani 1 1 d . . .
O6 O 0.1649(2) 0.2186(3) 0.17563(15) 0.0512(9) Uani 1 1 d . . .
O7 O 0.18708(14) 0.39425(19) 0.27624(12) 0.0277(6) Uani 1 1 d . . .
O8 O 0.34659(16) 0.30329(19) 0.34141(12) 0.0301(6) Uani 1 1 d . . .
O9 O 0.32013(15) 0.44246(18) 0.23993(12) 0.0271(6) Uani 1 1 d . . .
C1 C 0.1673(4) 0.4651(6) 0.0536(3) 0.072(2) Uani 1 1 d . . .
C2 C 0.1295(4) 0.5446(7) 0.0320(3) 0.092(3) Uani 1 1 d . . .
H2A H 0.1118 0.5486 -0.0083 0.110 Uiso 1 1 calc R . .
C3 C 0.1168(4) 0.6197(6) 0.0685(3) 0.086(2) Uani 1 1 d . . .
C4 C 0.1894(6) 0.3875(10) 0.0087(4) 0.116(4) Uani 1 1 d . . .
C5 C 0.0800(10) 0.7091(13) 0.0405(5) 0.169(6) Uani 1 1 d U . .
C6 C 0.2270(2) 0.6962(3) 0.3145(2) 0.0352(9) Uani 1 1 d . . .
C7 C 0.2706(3) 0.7409(3) 0.3613(2) 0.0441(12) Uani 1 1 d . . .
H7A H 0.2623 0.8059 0.3677 0.053 Uiso 1 1 calc R . .
C8 C 0.3255(3) 0.6935(3) 0.3988(2) 0.0424(11) Uani 1 1 d . . .
C9 C 0.1640(3) 0.7548(3) 0.2805(2) 0.0486(13) Uani 1 1 d . . .
C10 C 0.3666(4) 0.7505(4) 0.4500(3) 0.0616(16) Uani 1 1 d . . .
C11 C 0.2668(4) 0.0626(4) 0.1563(2) 0.0548(14) Uani 1 1 d . A .
C12 C 0.1930(4) 0.0766(5) 0.1283(3) 0.0668(18) Uani 1 1 d . . .
H12A H 0.1721 0.0320 0.1001 0.080 Uiso 1 1 calc R A .
C13 C 0.1493(3) 0.1530(5) 0.1401(2) 0.0606(16) Uani 1 1 d . A .
C14 C 0.3084(6) -0.0292(4) 0.1432(3) 0.079(2) Uani 1 1 d . . .
C15 C 0.0689(4) 0.1596(7) 0.1075(3) 0.091(3) Uani 1 1 d U . .
C16 C 0.0498(2) 0.3852(3) 0.2460(2) 0.0388(10) Uani 1 1 d . . .
H16A H 0.0532 0.3311 0.2195 0.047 Uiso 1 1 calc R A .
H16B H 0.0006 0.3794 0.2624 0.047 Uiso 1 1 calc R . .
C17 C 0.1160(2) 0.3765(3) 0.29676(19) 0.0316(9) Uani 1 1 d . A .
C18 C 0.1036(2) 0.4467(3) 0.34559(19) 0.0346(9) Uani 1 1 d . . .
H18A H 0.0993 0.5106 0.3285 0.042 Uiso 1 1 calc R A .
H18B H 0.0539 0.4320 0.3594 0.042 Uiso 1 1 calc R . .
C19 C 0.0153(3) 0.4498(5) 0.1506(3) 0.0678(18) Uani 1 1 d . . .
H19A H -0.0358 0.4221 0.1503 0.102 Uiso 1 1 calc R A .
H19B H 0.0490 0.4049 0.1342 0.102 Uiso 1 1 calc R . .
H19C H 0.0115 0.5074 0.1272 0.102 Uiso 1 1 calc R . .
C20 C -0.0030(3) 0.5439(4) 0.2313(3) 0.0683(18) Uani 1 1 d . . .
H20A H -0.0541 0.5173 0.2326 0.102 Uiso 1 1 calc R A .
H20B H -0.0065 0.5977 0.2047 0.102 Uiso 1 1 calc R . .
H20C H 0.0183 0.5646 0.2704 0.102 Uiso 1 1 calc R . .
C21 C 0.1131(3) 0.2737(3) 0.3169(2) 0.0362(10) Uani 1 1 d . . .
H21A H 0.1538 0.2628 0.3491 0.054 Uiso 1 1 calc R A .
H21B H 0.1204 0.2318 0.2845 0.054 Uiso 1 1 calc R . .
H21C H 0.0631 0.2611 0.3300 0.054 Uiso 1 1 calc R . .
C22 C 0.1583(3) 0.5406(3) 0.4269(2) 0.0439(11) Uani 1 1 d . . .
H22A H 0.1116 0.5420 0.4460 0.066 Uiso 1 1 calc R A .
H22B H 0.1567 0.5918 0.3984 0.066 Uiso 1 1 calc R . .
H22C H 0.2032 0.5483 0.4561 0.066 Uiso 1 1 calc R . .
C23 C 0.1515(3) 0.3750(4) 0.4394(2) 0.0498(12) Uani 1 1 d . . .
H23A H 0.1011 0.3830 0.4526 0.075 Uiso 1 1 calc R A .
H23B H 0.1914 0.3797 0.4728 0.075 Uiso 1 1 calc R . .
H23C H 0.1542 0.3131 0.4212 0.075 Uiso 1 1 calc R . .
C24 C 0.3740(3) 0.2888(3) 0.44632(19) 0.0361(10) Uani 1 1 d . . .
H24A H 0.3255 0.2710 0.4610 0.043 Uiso 1 1 calc R A .
H24B H 0.4167 0.2630 0.4736 0.043 Uiso 1 1 calc R . .
C25 C 0.3760(2) 0.2421(3) 0.38578(18) 0.0318(9) Uani 1 1 d . A .
C26 C 0.3249(3) 0.1550(3) 0.38487(18) 0.0338(9) Uani 1 1 d . . .
H26A H 0.3496 0.1092 0.4134 0.041 Uiso 1 1 calc R A .
H26B H 0.2755 0.1735 0.3979 0.041 Uiso 1 1 calc R . .
C27 C 0.4555(2) 0.4258(3) 0.4360(2) 0.0422(11) Uani 1 1 d . . .
H27A H 0.4577 0.4944 0.4400 0.063 Uiso 1 1 calc R A .
H27B H 0.4646 0.4081 0.3966 0.063 Uiso 1 1 calc R . .
H27C H 0.4948 0.3972 0.4643 0.063 Uiso 1 1 calc R . .
C28 C 0.3655(3) 0.4287(4) 0.5040(2) 0.0453(11) Uani 1 1 d . . .
H28A H 0.4004 0.3980 0.5346 0.068 Uiso 1 1 calc R A .
H28B H 0.3123 0.4153 0.5099 0.068 Uiso 1 1 calc R . .
H28C H 0.3741 0.4968 0.5055 0.068 Uiso 1 1 calc R . .
C29 C 0.4594(3) 0.2151(3) 0.3787(2) 0.0447(11) Uani 1 1 d . . .
H29A H 0.4609 0.1862 0.3404 0.067 Uiso 1 1 calc R A .
H29B H 0.4788 0.1704 0.4092 0.067 Uiso 1 1 calc R . .
H29C H 0.4915 0.2717 0.3818 0.067 Uiso 1 1 calc R . .
C30 C 0.2367(3) 0.0550(3) 0.3248(2) 0.0484(12) Uani 1 1 d . . .
H30A H 0.2432 0.0012 0.3514 0.073 Uiso 1 1 calc R A .
H30B H 0.2223 0.0324 0.2850 0.073 Uiso 1 1 calc R . .
H30C H 0.1963 0.0962 0.3360 0.073 Uiso 1 1 calc R . .
C31 C 0.3689(3) 0.0395(4) 0.3185(3) 0.0561(14) Uani 1 1 d . . .
H31A H 0.3714 -0.0096 0.3483 0.084 Uiso 1 1 calc R A .
H31B H 0.4183 0.0720 0.3209 0.084 Uiso 1 1 calc R . .
H31C H 0.3571 0.0109 0.2800 0.084 Uiso 1 1 calc R . .
C33 C 0.3907(2) 0.4671(3) 0.22120(19) 0.0336(9) Uani 1 1 d . A .
C34 C 0.3876(4) 0.5509(7) 0.1867(5) 0.162(6) Uani 1 1 d . . .
H34A H 0.4256 0.5937 0.2082 0.195 Uiso 1 1 calc R A .
H34B H 0.4097 0.5326 0.1511 0.195 Uiso 1 1 calc R . .
C35 C 0.4606(4) 0.2351(7) 0.1874(4) 0.104(3) Uani 1 1 d . A .
H35A H 0.4983 0.2523 0.1615 0.156 Uiso 1 1 calc R . .
H35B H 0.4420 0.1712 0.1783 0.156 Uiso 1 1 calc R . .
H35C H 0.4847 0.2377 0.2279 0.156 Uiso 1 1 calc R . .
C36 C 0.3627(5) 0.2887(8) 0.1214(4) 0.123(4) Uani 1 1 d . A .
H36A H 0.4018 0.2971 0.0952 0.184 Uiso 1 1 calc R . .
H36B H 0.3219 0.3351 0.1121 0.184 Uiso 1 1 calc R . .
H36C H 0.3411 0.2252 0.1165 0.184 Uiso 1 1 calc R . .
C38 C 0.3215(5) 0.6224(6) 0.1050(3) 0.102(3) Uani 1 1 d . . .
H38A H 0.3682 0.6544 0.0964 0.154 Uiso 1 1 calc R A .
H38B H 0.2767 0.6608 0.0909 0.154 Uiso 1 1 calc R . .
H38C H 0.3175 0.5612 0.0854 0.154 Uiso 1 1 calc R . .
C39 C 0.3332(5) 0.7005(5) 0.1932(4) 0.115(4) Uani 1 1 d . . .
H39A H 0.3781 0.7317 0.1809 0.172 Uiso 1 1 calc R A .
H39B H 0.3400 0.6940 0.2356 0.172 Uiso 1 1 calc R . .
H39C H 0.2873 0.7381 0.1810 0.172 Uiso 1 1 calc R . .

loop_
_atom_site_aniso_label
_atom_site_aniso_U_11
_atom_site_aniso_U_22
_atom_site_aniso_U_33
_atom_site_aniso_U_23
_atom_site_aniso_U_13
_atom_site_aniso_U_12
C37A 0.022(5) 0.070(10) 0.061(7) 0.031(7) 0.001(4) -0.003(5)
C37B 0.037(5) 0.040(7) 0.057(6) 0.002(5) 0.001(4) -0.016(5)
C32A 0.030(5) 0.039(5) 0.043(6) 0.010(4) 0.010(4) 0.001(4)
C32B 0.054(6) 0.040(5) 0.065(7) 0.008(5) 0.022(5) 0.006(4)
Sr1 0.0276(2) 0.02498(19) 0.0319(2) 0.00115(15) -0.00093(15) 0.00071(14)
Sr2 0.02500(19) 0.02230(18) 0.0307(2) -0.00186(14) 0.00020(14) 0.00054(13)
Sr3 0.0318(2) 0.02271(19) 0.0308(2) -0.00176(14) 0.00261(15) -0.00047(14)
F1 0.128(5) 0.263(8) 0.105(4) -0.071(5) 0.048(4) 0.011(5)
F2 0.250(9) 0.172(7) 0.126(5) -0.101(5) 0.057(5) -0.029(7)
F3 0.171(6) 0.299(10) 0.064(3) -0.079(5) -0.009(3) 0.009(6)
F4 0.377(15) 0.448(18) 0.127(6) 0.155(9) 0.050(8) 0.286(14)
F5 0.183(7) 0.239(8) 0.152(6) 0.085(6) 0.037(5) 0.142(7)
F6 0.36(2) 0.198(11) 0.47(2) 0.232(15) -0.039(15) 0.072(10)
F7 0.120(3) 0.063(2) 0.072(2) -0.0125(19) -0.047(2) 0.032(2)
F8 0.062(3) 0.158(5) 0.134(4) 0.054(3) 0.019(3) 0.060(3)
F9 0.132(4) 0.0324(18) 0.154(4) 0.018(2) -0.083(3) -0.003(2)
F10 0.178(5) 0.041(2) 0.112(3) -0.031(2) -0.079(3) 0.024(2)
F11 0.069(3) 0.126(4) 0.110(3) -0.044(3) -0.020(2) -0.030(2)
F12 0.148(4) 0.082(3) 0.054(2) -0.020(2) -0.009(2) -0.013(3)
F13 0.136(5) 0.314(11) 0.195(7) 0.101(7) -0.116(5) -0.108(6)
F14 0.057(2) 0.317(9) 0.071(3) -0.052(4) 0.007(2) -0.019(4)
F15 0.074(3) 0.308(9) 0.150(5) -0.166(6) -0.008(3) -0.026(4)
F16 0.162(4) 0.071(3) 0.102(3) -0.053(2) 0.041(3) -0.027(3)
F17 0.389(10) 0.0307(19) 0.077(3) 0.0069(19) 0.078(4) 0.017(3)
F18 0.124(4) 0.057(2) 0.074(3) -0.0137(19) 0.003(2) 0.029(2)
N1 0.0285(19) 0.051(2) 0.055(3) 0.011(2) -0.0087(18) -0.0016(17)
N2 0.0288(18) 0.0363(19) 0.0342(19) -0.0010(15) 0.0027(15) 0.0014(14)
N3 0.0370(19) 0.0320(19) 0.037(2) -0.0037(16) -0.0019(16) 0.0004(15)
N4 0.040(2) 0.0285(18) 0.045(2) -0.0065(16) 0.0048(17) 0.0013(15)
N5 0.065(3) 0.032(2) 0.095(4) -0.005(2) 0.043(3) 0.008(2)
N6 0.042(2) 0.033(2) 0.049(2) 0.0128(17) 0.0109(18) 0.0014(16)
O1 0.047(2) 0.069(2) 0.045(2) -0.0192(18) 0.0093(17) -0.0005(17)
O2 0.067(3) 0.064(2) 0.054(2) 0.0210(19) 0.0021(19) 0.024(2)
O3 0.0366(16) 0.0226(14) 0.0433(17) -0.0040(12) 0.0014(13) 0.0040(12)
O4 0.0450(18) 0.0294(16) 0.055(2) -0.0076(15) -0.0127(15) 0.0035(14)
O5 0.073(2) 0.0340(18) 0.053(2) -0.0132(16) 0.0118(18) -0.0034(17)
O6 0.047(2) 0.066(2) 0.0395(19) -0.0146(17) 0.0035(15) -0.0176(17)
O7 0.0232(13) 0.0279(14) 0.0314(15) 0.0007(11) 0.0013(11) -0.0016(11)
O8 0.0325(15) 0.0256(14) 0.0311(15) 0.0010(12) -0.0004(12) 0.0057(11)
O9 0.0232(13) 0.0257(14) 0.0326(15) 0.0030(11) 0.0040(11) -0.0027(10)
C1 0.048(3) 0.124(6) 0.046(4) -0.028(4) 0.012(3) -0.013(4)
C2 0.070(4) 0.168(9) 0.035(3) -0.001(4) -0.006(3) 0.027(5)
C3 0.067(4) 0.123(7) 0.063(4) 0.039(5) -0.007(3) 0.030(4)
C4 0.117(8) 0.172(11) 0.063(5) -0.040(7) 0.029(5) -0.053(8)
C5 0.182(13) 0.247(15) 0.076(6) 0.054(9) 0.007(7) 0.136(11)
C6 0.036(2) 0.026(2) 0.044(3) -0.0031(18) 0.0087(19) -0.0004(17)
C7 0.046(3) 0.026(2) 0.057(3) -0.010(2) -0.006(2) 0.0060(19)
C8 0.042(3) 0.027(2) 0.056(3) -0.009(2) -0.007(2) -0.0022(18)
C9 0.054(3) 0.030(2) 0.056(3) -0.008(2) -0.016(3) 0.010(2)
C10 0.073(4) 0.039(3) 0.063(4) -0.011(3) -0.027(3) -0.001(3)
C11 0.086(4) 0.039(3) 0.043(3) -0.015(2) 0.024(3) -0.017(3)
C12 0.083(4) 0.066(4) 0.056(4) -0.034(3) 0.027(3) -0.038(3)
C13 0.053(3) 0.091(5) 0.040(3) -0.016(3) 0.012(2) -0.038(3)
C14 0.155(8) 0.035(3) 0.052(4) -0.014(3) 0.035(4) -0.017(4)
C15 0.070(4) 0.164(8) 0.039(3) -0.021(4) 0.004(3) -0.056(5)
C16 0.026(2) 0.041(2) 0.048(3) 0.000(2) -0.0017(19) -0.0065(18)
C17 0.0238(19) 0.032(2) 0.039(2) 0.0045(18) 0.0037(17) -0.0028(16)
C18 0.028(2) 0.038(2) 0.039(2) 0.0041(19) 0.0044(18) 0.0006(17)
C19 0.048(3) 0.089(5) 0.060(4) 0.025(3) -0.019(3) -0.022(3)
C20 0.042(3) 0.061(4) 0.098(5) 0.016(3) -0.009(3) 0.014(3)
C21 0.035(2) 0.031(2) 0.043(3) -0.0008(19) 0.0060(19) -0.0053(17)
C22 0.044(3) 0.044(3) 0.043(3) -0.009(2) 0.005(2) 0.002(2)
C23 0.060(3) 0.052(3) 0.038(3) 0.002(2) 0.007(2) -0.009(2)
C24 0.036(2) 0.036(2) 0.035(2) 0.0021(19) -0.0010(18) 0.0040(18)
C25 0.029(2) 0.033(2) 0.033(2) -0.0007(18) 0.0030(17) 0.0056(17)
C26 0.039(2) 0.029(2) 0.034(2) 0.0055(17) 0.0071(18) 0.0058(17)
C27 0.036(2) 0.040(2) 0.048(3) 0.000(2) -0.008(2) -0.0024(19)
C28 0.050(3) 0.047(3) 0.037(3) -0.011(2) -0.003(2) 0.002(2)
C29 0.033(2) 0.041(3) 0.060(3) 0.000(2) 0.006(2) 0.009(2)
C30 0.060(3) 0.025(2) 0.060(3) -0.002(2) 0.010(3) -0.006(2)
C31 0.056(3) 0.049(3) 0.065(4) -0.012(3) 0.014(3) 0.007(2)
C33 0.025(2) 0.037(2) 0.039(2) 0.0073(19) 0.0049(17) -0.0034(17)
C34 0.054(4) 0.146(8) 0.304(14) 0.179(10) 0.088(7) 0.049(5)
C35 0.068(5) 0.137(8) 0.115(7) 0.000(6) 0.047(5) 0.043(5)
C36 0.101(7) 0.189(11) 0.087(6) 0.070(7) 0.045(5) 0.025(7)
C38 0.121(6) 0.131(7) 0.054(4) 0.032(4) 0.005(4) -0.074(6)
C39 0.122(7) 0.057(4) 0.186(9) -0.042(5) 0.102(7) -0.053(4)

loop_
_atom_type_symbol
_atom_type_description
_atom_type_scat_dispersion_real
_atom_type_scat_dispersion_imag
_atom_type_scat_source
C C 0.0033 0.0016 'International Tables Vol C Tables 4.2.6.8 and 6.1.1.4'
H H 0.0000 0.0000 'International Tables Vol C Tables 4.2.6.8 and 6.1.1.4'
N N 0.0061 0.0033 'International Tables Vol C Tables 4.2.6.8 and 6.1.1.4'
O O 0.0106 0.0060 'International Tables Vol C Tables 4.2.6.8 and 6.1.1.4'
F F 0.0171 0.0103 'International Tables Vol C Tables 4.2.6.8 and 6.1.1.4'
Sr Sr -1.5307 3.2498 'International Tables Vol C Tables 4.2.6.8 and 6.1.1.4'

loop_
_geom_angle_atom_site_label_1
_geom_angle_atom_site_label_2
_geom_angle_atom_site_label_3
_geom_angle
_geom_angle_site_symmetry_1
_geom_angle_site_symmetry_3
_geom_angle_publ_flag
C33 C37A H37A 109.5 . . ?
C33 C37A H37B 109.5 . . ?
C33 C37A H37C 109.5 . . ?
C33 C37B H37D 109.5 . . ?
C33 C37B H37E 109.5 . . ?
C33 C37B H37F 109.5 . . ?
C33 C32A N5 113.6(6) . . ?
C33 C32A H32A 108.8 . . ?
N5 C32A H32A 108.8 . . ?
C33 C32A H32B 108.8 . . ?
N5 C32A H32B 108.8 . . ?
H32A C32A H32B 107.7 . . ?
N5 C32B C33 107.8(6) . . ?
N5 C32B H32C 110.2 . . ?
C33 C32B H32C 110.2 . . ?
N5 C32B H32D 110.2 . . ?
C33 C32B H32D 110.2 . . ?
H32C C32B H32D 108.5 . . ?
O9 Sr1 O1 93.80(11) . . ?
O9 Sr1 O7 64.72(8) . . ?
O1 Sr1 O7 108.97(11) . . ?
O9 Sr1 O2 145.11(11) . . ?
O1 Sr1 O2 69.31(13) . . ?
O7 Sr1 O2 148.81(11) . . ?
O9 Sr1 O3 79.63(9) . . ?
O1 Sr1 O3 167.47(11) . . ?
O7 Sr1 O3 78.02(9) . . ?
O2 Sr1 O3 110.35(12) . . ?
O9 Sr1 N1 131.60(10) . . ?
O1 Sr1 N1 92.64(12) . . ?
O7 Sr1 N1 67.83(10) . . ?
O2 Sr1 N1 81.04(13) . . ?
O3 Sr1 N1 99.71(12) . . ?
O9 Sr1 N6 66.98(10) . . ?
O1 Sr1 N6 82.92(12) . . ?
O7 Sr1 N6 130.76(10) . . ?
O2 Sr1 N6 80.41(12) . . ?
O3 Sr1 N6 84.69(11) . . ?
N1 Sr1 N6 161.32(11) . . ?
O9 Sr1 Sr2 43.91(6) . . ?
O1 Sr1 Sr2 133.02(9) . . ?
O7 Sr1 Sr2 42.84(6) . . ?
O2 Sr1 Sr2 156.40(10) . . ?
O3 Sr1 Sr2 46.10(6) . . ?
N1 Sr1 Sr2 102.43(9) . . ?
N6 Sr1 Sr2 93.72(8) . . ?
O9 Sr1 Sr3 39.38(6) . . ?
O1 Sr1 Sr3 79.48(9) . . ?
O7 Sr1 Sr3 40.20(6) . . ?
O2 Sr1 Sr3 148.34(10) . . ?
O3 Sr1 Sr3 101.27(6) . . ?
N1 Sr1 Sr3 95.55(8) . . ?
N6 Sr1 Sr3 101.42(8) . . ?
Sr2 Sr1 Sr3 55.169(9) . . ?
O8 Sr2 O7 83.99(9) . . ?
O8 Sr2 O4 133.90(10) . . ?
O7 Sr2 O4 141.98(9) . . ?
O8 Sr2 O9 76.41(9) . . ?
O7 Sr2 O9 63.38(8) . . ?
O4 Sr2 O9 115.39(10) . . ?
O8 Sr2 O3 152.46(9) . . ?
O7 Sr2 O3 76.92(9) . . ?
O4 Sr2 O3 66.46(9) . . ?
O9 Sr2 O3 77.34(9) . . ?
O8 Sr2 N2 108.85(10) . . ?
O7 Sr2 N2 68.96(10) . . ?
O4 Sr2 N2 95.73(11) . . ?
O9 Sr2 N2 131.23(9) . . ?
O3 Sr2 N2 82.70(10) . . ?
O8 Sr2 N3 64.22(10) . . ?
O7 Sr2 N3 135.09(10) . . ?
O4 Sr2 N3 77.23(10) . . ?
O9 Sr2 N3 130.20(10) . . ?
O3 Sr2 N3 142.25(10) . . ?
N2 Sr2 N3 91.25(11) . . ?
O8 Sr2 Sr3 42.20(6) . . ?
O7 Sr2 Sr3 47.28(6) . . ?
O4 Sr2 Sr3 159.15(8) . . ?
O9 Sr2 Sr3 46.54(6) . . ?
O3 Sr2 Sr3 111.42(6) . . ?
N2 Sr2 Sr3 104.67(7) . . ?
N3 Sr2 Sr3 106.17(7) . . ?
O8 Sr2 Sr1 107.98(7) . . ?
O7 Sr2 Sr1 42.55(6) . . ?
O4 Sr2 Sr1 108.45(7) . . ?
O9 Sr2 Sr1 42.21(6) . . ?
O3 Sr2 Sr1 45.07(6) . . ?
N2 Sr2 Sr1 94.08(7) . . ?
N3 Sr2 Sr1 171.75(8) . . ?
Sr3 Sr2 Sr1 66.359(11) . . ?
O8 Sr3 O5 122.83(11) . . ?
O8 Sr3 O6 152.99(11) . . ?
O5 Sr3 O6 67.33(12) . . ?
O8 Sr3 O9 75.76(9) . . ?
O5 Sr3 O9 138.14(10) . . ?
O6 Sr3 O9 114.56(11) . . ?
O8 Sr3 O7 81.57(9) . . ?
O5 Sr3 O7 148.44(11) . . ?
O6 Sr3 O7 82.16(10) . . ?
O9 Sr3 O7 61.85(8) . . ?
O8 Sr3 N5 101.09(14) . . ?
O5 Sr3 N5 73.62(12) . . ?
O6 Sr3 N5 105.90(15) . . ?
O9 Sr3 N5 65.65(11) . . ?
O7 Sr3 N5 124.90(11) . . ?
O8 Sr3 N4 63.82(10) . . ?
O5 Sr3 N4 68.09(11) . . ?
O6 Sr3 N4 104.35(11) . . ?
O9 Sr3 N4 139.21(9) . . ?
O7 Sr3 N4 114.49(9) . . ?
N5 Sr3 N4 115.63(13) . . ?
O8 Sr3 Sr2 41.78(6) . . ?
O5 Sr3 Sr2 164.40(9) . . ?
O6 Sr3 Sr2 127.19(9) . . ?
O9 Sr3 Sr2 46.15(6) . . ?
O7 Sr3 Sr2 45.06(6) . . ?
N5 Sr3 Sr2 104.25(10) . . ?
N4 Sr3 Sr2 100.17(7) . . ?
O8 Sr3 Sr1 99.74(6) . . ?
O5 Sr3 Sr1 135.89(8) . . ?
O6 Sr3 Sr1 80.10(9) . . ?
O9 Sr3 Sr1 37.63(6) . . ?
O7 Sr3 Sr1 38.20(6) . . ?
N5 Sr3 Sr1 88.46(9) . . ?
N4 Sr3 Sr1 152.28(7) . . ?
Sr2 Sr3 Sr1 58.471(10) . . ?
C20 N1 C19 106.7(4) . . ?
C20 N1 C16 112.6(4) . . ?
C19 N1 C16 108.7(4) . . ?
C20 N1 Sr1 118.7(3) . . ?
C19 N1 Sr1 103.2(3) . . ?
C16 N1 Sr1 106.3(2) . . ?
C23 N2 C18 112.0(4) . . ?
C23 N2 C22 106.8(4) . . ?
C18 N2 C22 108.6(3) . . ?
C23 N2 Sr2 121.0(3) . . ?
C18 N2 Sr2 102.4(2) . . ?
C22 N2 Sr2 105.3(3) . . ?
C27 N3 C28 107.7(4) . . ?
C27 N3 C24 112.8(4) . . ?
C28 N3 C24 109.5(4) . . ?
C27 N3 Sr2 98.7(3) . . ?
C28 N3 Sr2 120.4(3) . . ?
C24 N3 Sr2 107.4(2) . . ?
C30 N4 C31 107.1(4) . . ?
C30 N4 C26 110.3(4) . . ?
C31 N4 C26 111.7(4) . . ?
C30 N4 Sr3 107.2(3) . . ?
C31 N4 Sr3 117.9(3) . . ?
C26 N4 Sr3 102.4(2) . . ?
C36 N5 C35 105.5(6) . . ?
C36 N5 C32A 131.8(7) . . ?
C35 N5 C32A 95.1(6) . . ?
C36 N5 C32B 84.4(7) . . ?
C35 N5 C32B 128.8(6) . . ?
C32A N5 C32B 49.9(5) . . ?
C36 N5 Sr3 105.8(4) . . ?
C35 N5 Sr3 115.3(4) . . ?
C32A N5 Sr3 103.6(4) . . ?
C32B N5 Sr3 109.3(4) . . ?
C34 N6 C39 110.8(8) . . ?
C34 N6 C38 109.4(7) . . ?
C39 N6 C38 106.9(6) . . ?
C34 N6 Sr1 105.4(3) . . ?
C39 N6 Sr1 110.0(3) . . ?
C38 N6 Sr1 114.4(3) . . ?
C1 O1 Sr1 135.6(4) . . ?
C3 O2 Sr1 134.7(4) . . ?
C6 O3 Sr1 136.8(3) . . ?
C6 O3 Sr2 133.9(3) . . ?
Sr1 O3 Sr2 88.83(8) . . ?
C8 O4 Sr2 137.6(3) . . ?
C11 O5 Sr3 137.4(4) . . ?
C13 O6 Sr3 135.6(4) . . ?
C17 O7 Sr1 120.1(2) . . ?
C17 O7 Sr2 118.6(2) . . ?
Sr1 O7 Sr2 94.60(9) . . ?
C17 O7 Sr3 126.1(2) . . ?
Sr1 O7 Sr3 101.61(9) . . ?
Sr2 O7 Sr3 87.66(8) . . ?
C25 O8 Sr2 130.2(2) . . ?
C25 O8 Sr3 129.2(2) . . ?
Sr2 O8 Sr3 96.02(9) . . ?
C33 O9 Sr1 122.7(2) . . ?
C33 O9 Sr2 122.2(2) . . ?
Sr1 O9 Sr2 93.88(9) . . ?
C33 O9 Sr3 119.9(2) . . ?
Sr1 O9 Sr3 103.00(9) . . ?
Sr2 O9 Sr3 87.32(8) . . ?
O1 C1 C2 130.6(6) . . ?
O1 C1 C4 110.7(7) . . ?
C2 C1 C4 118.5(7) . . ?
C1 C2 C3 121.0(6) . . ?
C1 C2 H2A 119.5 . . ?
C3 C2 H2A 119.5 . . ?
O2 C3 C2 128.6(6) . . ?
O2 C3 C5 113.4(8) . . ?
C2 C3 C5 117.9(8) . . ?
F2 C4 F3 112.0(10) . . ?
F2 C4 F1 105.5(12) . . ?
F3 C4 F1 105.6(8) . . ?
F2 C4 C1 115.2(8) . . ?
F3 C4 C1 111.6(10) . . ?
F1 C4 C1 106.2(7) . . ?
F4 C5 F6 100.4(18) . . ?
F4 C5 F5 110.1(11) . . ?
F6 C5 F5 104.4(16) . . ?
F4 C5 C3 116.2(12) . . ?
F6 C5 C3 111.1(12) . . ?
F5 C5 C3 113.4(13) . . ?
O3 C6 C7 128.4(4) . . ?
O3 C6 C9 115.1(4) . . ?
C7 C6 C9 116.4(4) . . ?
C8 C7 C6 122.3(4) . . ?
C8 C7 H7A 118.8 . . ?
C6 C7 H7A 118.8 . . ?
O4 C8 C7 128.8(4) . . ?
O4 C8 C10 114.5(4) . . ?
C7 C8 C10 116.7(4) . . ?
F8 C9 F9 108.1(5) . . ?
F8 C9 F7 103.9(5) . . ?
F9 C9 F7 106.4(5) . . ?
F8 C9 C6 111.2(5) . . ?
F9 C9 C6 115.0(4) . . ?
F7 C9 C6 111.5(4) . . ?
F10 C10 F11 109.1(5) . . ?
F10 C10 F12 107.7(6) . . ?
F11 C10 F12 101.5(5) . . ?
F10 C10 C8 115.6(5) . . ?
F11 C10 C8 110.7(5) . . ?
F12 C10 C8 111.2(5) . . ?
O5 C11 C12 128.1(5) . . ?
O5 C11 C14 114.0(6) . . ?
C12 C11 C14 117.7(5) . . ?
C13 C12 C11 122.0(5) . . ?
C13 C12 H12A 119.0 . . ?
C11 C12 H12A 119.0 . . ?
O6 C13 C12 129.5(6) . . ?
O6 C13 C15 113.3(6) . . ?
C12 C13 C15 117.2(6) . . ?
F18 C14 F17 107.4(8) . . ?
F18 C14 F16 106.2(5) . . ?
F17 C14 F16 108.1(5) . . ?
F18 C14 C11 111.1(5) . . ?
F17 C14 C11 109.7(5) . . ?
F16 C14 C11 114.0(7) . . ?
F14 C15 F15 111.2(6) . . ?
F14 C15 F13 100.9(10) . . ?
F15 C15 F13 96.9(7) . . ?
F14 C15 C13 115.9(5) . . ?
F15 C15 C13 118.6(8) . . ?
F13 C15 C13 110.0(6) . . ?
N1 C16 C17 116.9(3) . . ?
N1 C16 H16A 108.1 . . ?
C17 C16 H16A 108.1 . . ?
N1 C16 H16B 108.1 . . ?
C17 C16 H16B 108.1 . . ?
H16A C16 H16B 107.3 . . ?
O7 C17 C21 109.7(3) . . ?
O7 C17 C18 110.0(3) . . ?
C21 C17 C18 112.3(4) . . ?
O7 C17 C16 110.0(3) . . ?
C21 C17 C16 104.8(3) . . ?
C18 C17 C16 110.0(3) . . ?
N2 C18 C17 116.8(3) . . ?
N2 C18 H18A 108.1 . . ?
C17 C18 H18A 108.1 . . ?
N2 C18 H18B 108.1 . . ?
C17 C18 H18B 108.1 . . ?
H18A C18 H18B 107.3 . . ?
N1 C19 H19A 109.5 . . ?
N1 C19 H19B 109.5 . . ?
H19A C19 H19B 109.5 . . ?
N1 C19 H19C 109.5 . . ?
H19A C19 H19C 109.5 . . ?
H19B C19 H19C 109.5 . . ?
N1 C20 H20A 109.5 . . ?
N1 C20 H20B 109.5 . . ?
H20A C20 H20B 109.5 . . ?
N1 C20 H20C 109.5 . . ?
H20A C20 H20C 109.5 . . ?
H20B C20 H20C 109.5 . . ?
C17 C21 H21A 109.5 . . ?
C17 C21 H21B 109.5 . . ?
H21A C21 H21B 109.5 . . ?
C17 C21 H21C 109.5 . . ?
H21A C21 H21C 109.5 . . ?
H21B C21 H21C 109.5 . . ?
N2 C22 H22A 109.5 . . ?
N2 C22 H22B 109.5 . . ?
H22A C22 H22B 109.5 . . ?
N2 C22 H22C 109.5 . . ?
H22A C22 H22C 109.5 . . ?
H22B C22 H22C 109.5 . . ?
N2 C23 H23A 109.5 . . ?
N2 C23 H23B 109.5 . . ?
H23A C23 H23B 109.5 . . ?
N2 C23 H23C 109.5 . . ?
H23A C23 H23C 109.5 . . ?
H23B C23 H23C 109.5 . . ?
N3 C24 C25 115.0(4) . . ?
N3 C24 H24A 108.5 . . ?
C25 C24 H24A 108.5 . . ?
N3 C24 H24B 108.5 . . ?
C25 C24 H24B 108.5 . . ?
H24A C24 H24B 107.5 . . ?
O8 C25 C26 109.4(3) . . ?
O8 C25 C29 110.2(4) . . ?
C26 C25 C29 111.2(4) . . ?
O8 C25 C24 110.5(3) . . ?
C26 C25 C24 106.2(3) . . ?
C29 C25 C24 109.3(4) . . ?
N4 C26 C25 115.6(3) . . ?
N4 C26 H26A 108.4 . . ?
C25 C26 H26A 108.4 . . ?
N4 C26 H26B 108.4 . . ?
C25 C26 H26B 108.4 . . ?
H26A C26 H26B 107.5 . . ?
N3 C27 H27A 109.5 . . ?
N3 C27 H27B 109.5 . . ?
H27A C27 H27B 109.5 . . ?
N3 C27 H27C 109.5 . . ?
H27A C27 H27C 109.5 . . ?
H27B C27 H27C 109.5 . . ?
N3 C28 H28A 109.5 . . ?
N3 C28 H28B 109.5 . . ?
H28A C28 H28B 109.5 . . ?
N3 C28 H28C 109.5 . . ?
H28A C28 H28C 109.5 . . ?
H28B C28 H28C 109.5 . . ?
C25 C29 H29A 109.5 . . ?
C25 C29 H29B 109.5 . . ?
H29A C29 H29B 109.5 . . ?
C25 C29 H29C 109.5 . . ?
H29A C29 H29C 109.5 . . ?
H29B C29 H29C 109.5 . . ?
N4 C30 H30A 109.5 . . ?
N4 C30 H30B 109.5 . . ?
H30A C30 H30B 109.5 . . ?
N4 C30 H30C 109.5 . . ?
H30A C30 H30C 109.5 . . ?
H30B C30 H30C 109.5 . . ?
N4 C31 H31A 109.5 . . ?
N4 C31 H31B 109.5 . . ?
H31A C31 H31B 109.5 . . ?
N4 C31 H31C 109.5 . . ?
H31A C31 H31C 109.5 . . ?
H31B C31 H31C 109.5 . . ?
O9 C33 C34 113.9(4) . . ?
O9 C33 C32A 114.2(5) . . ?
C34 C33 C32A 122.7(6) . . ?
O9 C33 C37A 113.7(5) . . ?
C34 C33 C37A 120.2(7) . . ?
C32A C33 C37A 62.7(7) . . ?
O9 C33 C37B 104.7(5) . . ?
C34 C33 C37B 92.7(7) . . ?
C32A C33 C37B 103.3(7) . . ?
C37A C33 C37B 41.3(6) . . ?
O9 C33 C32B 106.1(5) . . ?
C34 C33 C32B 88.3(7) . . ?
C32A C33 C32B 49.6(5) . . ?
C37A C33 C32B 110.7(7) . . ?
C37B C33 C32B 145.7(6) . . ?
N6 C34 C33 129.9(5) . . ?
N6 C34 H34A 104.8 . . ?
C33 C34 H34A 104.8 . . ?
N6 C34 H34B 104.8 . . ?
C33 C34 H34B 104.8 . . ?
H34A C34 H34B 105.8 . . ?
N5 C35 H35A 109.5 . . ?
N5 C35 H35B 109.5 . . ?
H35A C35 H35B 109.5 . . ?
N5 C35 H35C 109.5 . . ?
H35A C35 H35C 109.5 . . ?
H35B C35 H35C 109.5 . . ?
N5 C36 H36A 109.5 . . ?
N5 C36 H36B 109.5 . . ?
H36A C36 H36B 109.5 . . ?
N5 C36 H36C 109.5 . . ?
H36A C36 H36C 109.5 . . ?
H36B C36 H36C 109.5 . . ?
N6 C38 H38A 109.5 . . ?
N6 C38 H38B 109.5 . . ?
H38A C38 H38B 109.5 . . ?
N6 C38 H38C 109.5 . . ?
H38A C38 H38C 109.5 . . ?
H38B C38 H38C 109.5 . . ?
N6 C39 H39A 109.5 . . ?
N6 C39 H39B 109.5 . . ?
H39A C39 H39B 109.5 . . ?
N6 C39 H39C 109.5 . . ?
H39A C39 H39C 109.5 . . ?
H39B C39 H39C 109.5 . . ?

loop_
_geom_bond_atom_site_label_1
_geom_bond_atom_site_label_2
_geom_bond_distance
_geom_bond_site_symmetry_2
_geom_bond_publ_flag
C37A C33 1.516(10) . ?
C37A H37A 0.9800 . ?
C37A H37B 0.9800 . ?
C37A H37C 0.9800 . ?
C37B C33 1.599(10) . ?
C37B H37D 0.9800 . ?
C37B H37E 0.9800 . ?
C37B H37F 0.9800 . ?
C32A C33 1.515(10) . ?
C32A N5 1.547(11) . ?
C32A H32A 0.9900 . ?
C32A H32B 0.9900 . ?
C32B N5 1.566(10) . ?
C32B C33 1.605(11) . ?
C32B H32C 0.9900 . ?
C32B H32D 0.9900 . ?
Sr1 O9 2.487(3) . ?
Sr1 O1 2.492(3) . ?
Sr1 O7 2.505(3) . ?
Sr1 O2 2.526(3) . ?
Sr1 O3 2.615(3) . ?
Sr1 N1 2.757(4) . ?
Sr1 N6 2.781(4) . ?
Sr1 Sr2 3.6927(5) . ?
Sr1 Sr3 3.9686(5) . ?
Sr2 O8 2.382(3) . ?
Sr2 O7 2.519(3) . ?
Sr2 O4 2.567(3) . ?
Sr2 O9 2.567(3) . ?
Sr2 O3 2.662(3) . ?
Sr2 N2 2.735(4) . ?
Sr2 N3 2.758(4) . ?
Sr2 Sr3 3.5560(5) . ?
Sr3 O8 2.402(3) . ?
Sr3 O5 2.567(3) . ?
Sr3 O6 2.569(3) . ?
Sr3 O9 2.584(3) . ?
Sr3 O7 2.615(3) . ?
Sr3 N5 2.720(5) . ?
Sr3 N4 2.960(4) . ?
F1 C4 1.348(11) . ?
F2 C4 1.250(13) . ?
F3 C4 1.326(11) . ?
F4 C5 1.247(13) . ?
F5 C5 1.286(15) . ?
F6 C5 1.26(2) . ?
F7 C9 1.336(6) . ?
F8 C9 1.290(7) . ?
F9 C9 1.299(6) . ?
F10 C10 1.288(6) . ?
F11 C10 1.331(8) . ?
F12 C10 1.331(7) . ?
F13 C15 1.337(11) . ?
F14 C15 1.241(8) . ?
F15 C15 1.264(8) . ?
F16 C14 1.331(8) . ?
F17 C14 1.322(7) . ?
F18 C14 1.320(9) . ?
N1 C20 1.461(7) . ?
N1 C19 1.475(7) . ?
N1 C16 1.481(6) . ?
N2 C23 1.477(6) . ?
N2 C18 1.483(5) . ?
N2 C22 1.484(6) . ?
N3 C27 1.458(6) . ?
N3 C28 1.473(6) . ?
N3 C24 1.480(6) . ?
N4 C30 1.463(6) . ?
N4 C31 1.469(6) . ?
N4 C26 1.479(6) . ?
N5 C36 1.409(10) . ?
N5 C35 1.463(8) . ?
N6 C34 1.413(7) . ?
N6 C39 1.437(7) . ?
N6 C38 1.444(7) . ?
O1 C1 1.234(8) . ?
O2 C3 1.257(8) . ?
O3 C6 1.252(5) . ?
O4 C8 1.238(5) . ?
O5 C11 1.234(6) . ?
O6 C13 1.252(6) . ?
O7 C17 1.414(5) . ?
O8 C25 1.396(5) . ?
O9 C33 1.409(5) . ?
C1 C2 1.374(11) . ?
C1 C4 1.597(12) . ?
C2 C3 1.398(11) . ?
C2 H2A 0.9500 . ?
C3 C5 1.535(14) . ?
C6 C7 1.400(6) . ?
C6 C9 1.525(6) . ?
C7 C8 1.390(6) . ?
C7 H7A 0.9500 . ?
C8 C10 1.541(7) . ?
C11 C12 1.390(9) . ?
C11 C14 1.546(9) . ?
C12 C13 1.379(9) . ?
C12 H12A 0.9500 . ?
C13 C15 1.520(9) . ?
C16 C17 1.555(6) . ?
C16 H16A 0.9900 . ?
C16 H16B 0.9900 . ?
C17 C21 1.537(6) . ?
C17 C18 1.545(6) . ?
C18 H18A 0.9900 . ?
C18 H18B 0.9900 . ?
C19 H19A 0.9800 . ?
C19 H19B 0.9800 . ?
C19 H19C 0.9800 . ?
C20 H20A 0.9800 . ?
C20 H20B 0.9800 . ?
C20 H20C 0.9800 . ?
C21 H21A 0.9800 . ?
C21 H21B 0.9800 . ?
C21 H21C 0.9800 . ?
C22 H22A 0.9800 . ?
C22 H22B 0.9800 . ?
C22 H22C 0.9800 . ?
C23 H23A 0.9800 . ?
C23 H23B 0.9800 . ?
C23 H23C 0.9800 . ?
C24 C25 1.557(6) . ?
C24 H24A 0.9900 . ?
C24 H24B 0.9900 . ?
C25 C26 1.529(6) . ?
C25 C29 1.545(6) . ?
C26 H26A 0.9900 . ?
C26 H26B 0.9900 . ?
C27 H27A 0.9800 . ?
C27 H27B 0.9800 . ?
C27 H27C 0.9800 . ?
C28 H28A 0.9800 . ?
C28 H28B 0.9800 . ?
C28 H28C 0.9800 . ?
C29 H29A 0.9800 . ?
C29 H29B 0.9800 . ?
C29 H29C 0.9800 . ?
C30 H30A 0.9800 . ?
C30 H30B 0.9800 . ?
C30 H30C 0.9800 . ?
C31 H31A 0.9800 . ?
C31 H31B 0.9800 . ?
C31 H31C 0.9800 . ?
C33 C34 1.431(7) . ?
C34 H34A 0.9900 . ?
C34 H34B 0.9900 . ?
C35 H35A 0.9800 . ?
C35 H35B 0.9800 . ?
C35 H35C 0.9800 . ?
C36 H36A 0.9800 . ?
C36 H36B 0.9800 . ?
C36 H36C 0.9800 . ?
C38 H38A 0.9800 . ?
C38 H38B 0.9800 . ?
C38 H38C 0.9800 . ?
C39 H39A 0.9800 . ?
C39 H39B 0.9800 . ?
C39 H39C 0.9800 . ?

loop_
_geom_torsion_atom_site_label_1
_geom_torsion_atom_site_label_2
_geom_torsion_atom_site_label_3
_geom_torsion_atom_site_label_4
_geom_torsion
_geom_torsion_site_symmetry_1
_geom_torsion_site_symmetry_2
_geom_torsion_site_symmetry_3
_geom_torsion_site_symmetry_4
_geom_torsion_publ_flag
O9 Sr1 Sr2 O8 -43.48(11) . . . . ?
O1 Sr1 Sr2 O8 -10.47(14) . . . . ?
O7 Sr1 Sr2 O8 58.91(11) . . . . ?
O2 Sr1 Sr2 O8 -168.7(2) . . . . ?
O3 Sr1 Sr2 O8 -173.22(12) . . . . ?
N1 Sr1 Sr2 O8 95.21(12) . . . . ?
N6 Sr1 Sr2 O8 -94.24(11) . . . . ?
Sr3 Sr1 Sr2 O8 7.09(7) . . . . ?
O9 Sr1 Sr2 O7 -102.39(12) . . . . ?
O1 Sr1 Sr2 O7 -69.37(15) . . . . ?
O2 Sr1 Sr2 O7 132.4(2) . . . . ?
O3 Sr1 Sr2 O7 127.88(13) . . . . ?
N1 Sr1 Sr2 O7 36.30(13) . . . . ?
N6 Sr1 Sr2 O7 -153.15(12) . . . . ?
Sr3 Sr1 Sr2 O7 -51.81(9) . . . . ?
O9 Sr1 Sr2 O4 107.76(12) . . . . ?
O1 Sr1 Sr2 O4 140.78(14) . . . . ?
O7 Sr1 Sr2 O4 -149.84(12) . . . . ?
O2 Sr1 Sr2 O4 -17.4(2) . . . . ?
O3 Sr1 Sr2 O4 -21.97(12) . . . . ?
N1 Sr1 Sr2 O4 -113.54(13) . . . . ?
N6 Sr1 Sr2 O4 57.01(12) . . . . ?
Sr3 Sr1 Sr2 O4 158.34(8) . . . . ?
O1 Sr1 Sr2 O9 33.02(15) . . . . ?
O7 Sr1 Sr2 O9 102.39(12) . . . . ?
O2 Sr1 Sr2 O9 -125.2(2) . . . . ?
O3 Sr1 Sr2 O9 -129.73(13) . . . . ?
N1 Sr1 Sr2 O9 138.70(13) . . . . ?
N6 Sr1 Sr2 O9 -50.76(12) . . . . ?
Sr3 Sr1 Sr2 O9 50.58(9) . . . . ?
O9 Sr1 Sr2 O3 129.73(13) . . . . ?
O1 Sr1 Sr2 O3 162.75(15) . . . . ?
O7 Sr1 Sr2 O3 -127.88(13) . . . . ?
O2 Sr1 Sr2 O3 4.5(2) . . . . ?
N1 Sr1 Sr2 O3 -91.57(13) . . . . ?
N6 Sr1 Sr2 O3 78.97(12) . . . . ?
Sr3 Sr1 Sr2 O3 -179.69(9) . . . . ?
O9 Sr1 Sr2 N2 -154.81(11) . . . . ?
O1 Sr1 Sr2 N2 -121.79(14) . . . . ?
O7 Sr1 Sr2 N2 -52.42(12) . . . . ?
O2 Sr1 Sr2 N2 80.0(2) . . . . ?
O3 Sr1 Sr2 N2 75.46(12) . . . . ?
N1 Sr1 Sr2 N2 -16.12(12) . . . . ?
N6 Sr1 Sr2 N2 154.43(11) . . . . ?
Sr3 Sr1 Sr2 N2 -104.24(7) . . . . ?
O9 Sr1 Sr2 N3 -24.8(6) . . . . ?
O1 Sr1 Sr2 N3 8.2(6) . . . . ?
O7 Sr1 Sr2 N3 77.6(6) . . . . ?
O2 Sr1 Sr2 N3 -150.0(6) . . . . ?
O3 Sr1 Sr2 N3 -154.5(5) . . . . ?
N1 Sr1 Sr2 N3 113.9(6) . . . . ?
N6 Sr1 Sr2 N3 -75.5(6) . . . . ?
Sr3 Sr1 Sr2 N3 25.8(5) . . . . ?
O9 Sr1 Sr2 Sr3 -50.58(9) . . . . ?
O1 Sr1 Sr2 Sr3 -17.56(12) . . . . ?
O7 Sr1 Sr2 Sr3 51.81(9) . . . . ?
O2 Sr1 Sr2 Sr3 -175.8(2) . . . . ?
O3 Sr1 Sr2 Sr3 179.69(9) . . . . ?
N1 Sr1 Sr2 Sr3 88.12(9) . . . . ?
N6 Sr1 Sr2 Sr3 -101.33(8) . . . . ?
O7 Sr2 Sr3 O8 -143.72(13) . . . . ?
O4 Sr2 Sr3 O8 90.2(2) . . . . ?
O9 Sr2 Sr3 O8 124.29(13) . . . . ?
O3 Sr2 Sr3 O8 170.17(12) . . . . ?
N2 Sr2 Sr3 O8 -102.04(13) . . . . ?
N3 Sr2 Sr3 O8 -6.34(13) . . . . ?
Sr1 Sr2 Sr3 O8 169.93(10) . . . . ?
O8 Sr2 Sr3 O5 -10.7(3) . . . . ?
O7 Sr2 Sr3 O5 -154.5(3) . . . . ?
O4 Sr2 Sr3 O5 79.5(4) . . . . ?
O9 Sr2 Sr3 O5 113.6(3) . . . . ?
O3 Sr2 Sr3 O5 159.4(3) . . . . ?
N2 Sr2 Sr3 O5 -112.8(3) . . . . ?
N3 Sr2 Sr3 O5 -17.1(3) . . . . ?
Sr1 Sr2 Sr3 O5 159.2(3) . . . . ?
O8 Sr2 Sr3 O6 146.02(15) . . . . ?
O7 Sr2 Sr3 O6 2.30(13) . . . . ?
O4 Sr2 Sr3 O6 -123.7(2) . . . . ?
O9 Sr2 Sr3 O6 -89.69(13) . . . . ?
O3 Sr2 Sr3 O6 -43.81(12) . . . . ?
N2 Sr2 Sr3 O6 43.99(13) . . . . ?
N3 Sr2 Sr3 O6 139.69(13) . . . . ?
Sr1 Sr2 Sr3 O6 -44.04(10) . . . . ?
O8 Sr2 Sr3 O9 -124.29(13) . . . . ?
O7 Sr2 Sr3 O9 91.99(12) . . . . ?
O4 Sr2 Sr3 O9 -34.0(2) . . . . ?
O3 Sr2 Sr3 O9 45.88(10) . . . . ?
N2 Sr2 Sr3 O9 133.67(11) . . . . ?
N3 Sr2 Sr3 O9 -130.63(11) . . . . ?
Sr1 Sr2 Sr3 O9 45.64(8) . . . . ?
O8 Sr2 Sr3 O7 143.72(13) . . . . ?
O4 Sr2 Sr3 O7 -126.0(2) . . . . ?
O9 Sr2 Sr3 O7 -91.99(12) . . . . ?
O3 Sr2 Sr3 O7 -46.11(11) . . . . ?
N2 Sr2 Sr3 O7 41.69(11) . . . . ?
N3 Sr2 Sr3 O7 137.39(12) . . . . ?
Sr1 Sr2 Sr3 O7 -46.34(8) . . . . ?
O8 Sr2 Sr3 N5 -90.79(16) . . . . ?
O7 Sr2 Sr3 N5 125.49(15) . . . . ?
O4 Sr2 Sr3 N5 -0.5(2) . . . . ?
O9 Sr2 Sr3 N5 33.50(14) . . . . ?
O3 Sr2 Sr3 N5 79.38(14) . . . . ?
N2 Sr2 Sr3 N5 167.17(14) . . . . ?
N3 Sr2 Sr3 N5 -97.13(15) . . . . ?
Sr1 Sr2 Sr3 N5 79.14(12) . . . . ?
O8 Sr2 Sr3 N4 29.14(13) . . . . ?
O7 Sr2 Sr3 N4 -114.58(11) . . . . ?
O4 Sr2 Sr3 N4 119.4(2) . . . . ?
O9 Sr2 Sr3 N4 153.43(11) . . . . ?
O3 Sr2 Sr3 N4 -160.69(10) . . . . ?
N2 Sr2 Sr3 N4 -72.90(11) . . . . ?
N3 Sr2 Sr3 N4 22.80(11) . . . . ?
Sr1 Sr2 Sr3 N4 -160.93(7) . . . . ?
O8 Sr2 Sr3 Sr1 -169.93(10) . . . . ?
O7 Sr2 Sr3 Sr1 46.34(8) . . . . ?
O4 Sr2 Sr3 Sr1 -79.7(2) . . . . ?
O9 Sr2 Sr3 Sr1 -45.64(8) . . . . ?
O3 Sr2 Sr3 Sr1 0.23(7) . . . . ?
N2 Sr2 Sr3 Sr1 88.03(8) . . . . ?
N3 Sr2 Sr3 Sr1 -176.27(8) . . . . ?
O9 Sr1 Sr3 O8 50.83(12) . . . . ?
O1 Sr1 Sr3 O8 160.25(11) . . . . ?
O7 Sr1 Sr3 O8 -62.70(11) . . . . ?
O2 Sr1 Sr3 O8 170.00(19) . . . . ?
O3 Sr1 Sr3 O8 -7.01(10) . . . . ?
N1 Sr1 Sr3 O8 -108.09(12) . . . . ?
N6 Sr1 Sr3 O8 79.77(11) . . . . ?
Sr2 Sr1 Sr3 O8 -6.79(7) . . . . ?
O9 Sr1 Sr3 O5 -114.49(16) . . . . ?
O1 Sr1 Sr3 O5 -5.08(15) . . . . ?
O7 Sr1 Sr3 O5 131.98(15) . . . . ?
O2 Sr1 Sr3 O5 4.7(2) . . . . ?
O3 Sr1 Sr3 O5 -172.34(14) . . . . ?
N1 Sr1 Sr3 O5 86.59(16) . . . . ?
N6 Sr1 Sr3 O5 -85.55(15) . . . . ?
Sr2 Sr1 Sr3 O5 -172.11(12) . . . . ?
O9 Sr1 Sr3 O6 -156.59(13) . . . . ?
O1 Sr1 Sr3 O6 -47.17(12) . . . . ?
O7 Sr1 Sr3 O6 89.88(12) . . . . ?
O2 Sr1 Sr3 O6 -37.4(2) . . . . ?
O3 Sr1 Sr3 O6 145.57(10) . . . . ?
N1 Sr1 Sr3 O6 44.49(12) . . . . ?
N6 Sr1 Sr3 O6 -127.65(12) . . . . ?
Sr2 Sr1 Sr3 O6 145.79(8) . . . . ?
O1 Sr1 Sr3 O9 109.41(13) . . . . ?
O7 Sr1 Sr3 O9 -113.53(14) . . . . ?
O2 Sr1 Sr3 O9 119.2(2) . . . . ?
O3 Sr1 Sr3 O9 -57.85(12) . . . . ?
N1 Sr1 Sr3 O9 -158.92(14) . . . . ?
N6 Sr1 Sr3 O9 28.94(13) . . . . ?
Sr2 Sr1 Sr3 O9 -57.62(10) . . . . ?
O9 Sr1 Sr3 O7 113.53(14) . . . . ?
O1 Sr1 Sr3 O7 -137.05(12) . . . . ?
O2 Sr1 Sr3 O7 -127.3(2) . . . . ?
O3 Sr1 Sr3 O7 55.69(11) . . . . ?
N1 Sr1 Sr3 O7 -45.39(13) . . . . ?
N6 Sr1 Sr3 O7 142.47(12) . . . . ?
Sr2 Sr1 Sr3 O7 55.91(9) . . . . ?
O9 Sr1 Sr3 N5 -50.16(16) . . . . ?
O1 Sr1 Sr3 N5 59.26(15) . . . . ?
O7 Sr1 Sr3 N5 -163.69(15) . . . . ?
O2 Sr1 Sr3 N5 69.0(2) . . . . ?
O3 Sr1 Sr3 N5 -108.00(14) . . . . ?
N1 Sr1 Sr3 N5 150.92(15) . . . . ?
N6 Sr1 Sr3 N5 -21.22(15) . . . . ?
Sr2 Sr1 Sr3 N5 -107.78(12) . . . . ?
O9 Sr1 Sr3 N4 101.37(19) . . . . ?
O1 Sr1 Sr3 N4 -149.22(18) . . . . ?
O7 Sr1 Sr3 N4 -12.16(18) . . . . ?
O2 Sr1 Sr3 N4 -139.5(2) . . . . ?
O3 Sr1 Sr3 N4 43.52(17) . . . . ?
N1 Sr1 Sr3 N4 -57.55(18) . . . . ?
N6 Sr1 Sr3 N4 130.31(18) . . . . ?
Sr2 Sr1 Sr3 N4 43.75(15) . . . . ?
O9 Sr1 Sr3 Sr2 57.62(10) . . . . ?
O1 Sr1 Sr3 Sr2 167.04(8) . . . . ?
O7 Sr1 Sr3 Sr2 -55.91(9) . . . . ?
O2 Sr1 Sr3 Sr2 176.79(18) . . . . ?
O3 Sr1 Sr3 Sr2 -0.23(7) . . . . ?
N1 Sr1 Sr3 Sr2 -101.30(9) . . . . ?
N6 Sr1 Sr3 Sr2 86.56(9) . . . . ?
O9 Sr1 N1 C20 127.6(4) . . . . ?
O1 Sr1 N1 C20 -134.9(4) . . . . ?
O7 Sr1 N1 C20 115.6(4) . . . . ?
O2 Sr1 N1 C20 -66.4(4) . . . . ?
O3 Sr1 N1 C20 42.9(4) . . . . ?
N6 Sr1 N1 C20 -59.4(6) . . . . ?
Sr2 Sr1 N1 C20 89.9(4) . . . . ?
Sr3 Sr1 N1 C20 145.4(4) . . . . ?
O9 Sr1 N1 C19 -114.7(3) . . . . ?
O1 Sr1 N1 C19 -17.2(3) . . . . ?
O7 Sr1 N1 C19 -126.7(4) . . . . ?
O2 Sr1 N1 C19 51.3(3) . . . . ?
O3 Sr1 N1 C19 160.6(3) . . . . ?
N6 Sr1 N1 C19 58.3(6) . . . . ?
Sr2 Sr1 N1 C19 -152.4(3) . . . . ?
Sr3 Sr1 N1 C19 -96.9(3) . . . . ?
O9 Sr1 N1 C16 -0.4(4) . . . . ?
O1 Sr1 N1 C16 97.0(3) . . . . ?
O7 Sr1 N1 C16 -12.4(3) . . . . ?
O2 Sr1 N1 C16 165.6(3) . . . . ?
O3 Sr1 N1 C16 -85.1(3) . . . . ?
N6 Sr1 N1 C16 172.6(3) . . . . ?
Sr2 Sr1 N1 C16 -38.2(3) . . . . ?
Sr3 Sr1 N1 C16 17.3(3) . . . . ?
O8 Sr2 N2 C23 29.2(3) . . . . ?
O7 Sr2 N2 C23 104.7(3) . . . . ?
O4 Sr2 N2 C23 -111.2(3) . . . . ?
O9 Sr2 N2 C23 117.4(3) . . . . ?
O3 Sr2 N2 C23 -176.6(3) . . . . ?
N3 Sr2 N2 C23 -34.0(3) . . . . ?
Sr3 Sr2 N2 C23 73.1(3) . . . . ?
Sr1 Sr2 N2 C23 139.7(3) . . . . ?
O8 Sr2 N2 C18 -96.4(2) . . . . ?
O7 Sr2 N2 C18 -20.8(2) . . . . ?
O4 Sr2 N2 C18 123.2(2) . . . . ?
O9 Sr2 N2 C18 -8.1(3) . . . . ?
O3 Sr2 N2 C18 57.9(2) . . . . ?
N3 Sr2 N2 C18 -159.5(2) . . . . ?
Sr3 Sr2 N2 C18 -52.4(2) . . . . ?
Sr1 Sr2 N2 C18 14.2(2) . . . . ?
O8 Sr2 N2 C22 150.2(3) . . . . ?
O7 Sr2 N2 C22 -134.3(3) . . . . ?
O4 Sr2 N2 C22 9.8(3) . . . . ?
O9 Sr2 N2 C22 -121.6(3) . . . . ?
O3 Sr2 N2 C22 -55.6(3) . . . . ?
N3 Sr2 N2 C22 87.0(3) . . . . ?
Sr3 Sr2 N2 C22 -165.9(3) . . . . ?
Sr1 Sr2 N2 C22 -99.3(3) . . . . ?
O8 Sr2 N3 C27 90.1(3) . . . . ?
O7 Sr2 N3 C27 139.6(2) . . . . ?
O4 Sr2 N3 C27 -63.9(3) . . . . ?
O9 Sr2 N3 C27 48.7(3) . . . . ?
O3 Sr2 N3 C27 -79.9(3) . . . . ?
N2 Sr2 N3 C27 -159.5(3) . . . . ?
Sr3 Sr2 N3 C27 94.8(2) . . . . ?
Sr1 Sr2 N3 C27 70.3(6) . . . . ?
O8 Sr2 N3 C28 -153.3(4) . . . . ?
O7 Sr2 N3 C28 -103.8(3) . . . . ?
O4 Sr2 N3 C28 52.6(3) . . . . ?
O9 Sr2 N3 C28 165.2(3) . . . . ?
O3 Sr2 N3 C28 36.7(4) . . . . ?
N2 Sr2 N3 C28 -42.9(3) . . . . ?
Sr3 Sr2 N3 C28 -148.6(3) . . . . ?
Sr1 Sr2 N3 C28 -173.1(4) . . . . ?
O8 Sr2 N3 C24 -27.2(3) . . . . ?
O7 Sr2 N3 C24 22.3(3) . . . . ?
O4 Sr2 N3 C24 178.8(3) . . . . ?
O9 Sr2 N3 C24 -68.6(3) . . . . ?
O3 Sr2 N3 C24 162.8(2) . . . . ?
N2 Sr2 N3 C24 83.2(3) . . . . ?
Sr3 Sr2 N3 C24 -22.5(3) . . . . ?
Sr1 Sr2 N3 C24 -47.0(7) . . . . ?
O8 Sr3 N4 C30 133.3(3) . . . . ?
O5 Sr3 N4 C30 -78.6(3) . . . . ?
O6 Sr3 N4 C30 -20.7(3) . . . . ?
O9 Sr3 N4 C30 141.7(3) . . . . ?
O7 Sr3 N4 C30 67.1(3) . . . . ?
N5 Sr3 N4 C30 -136.6(3) . . . . ?
Sr2 Sr3 N4 C30 112.1(3) . . . . ?
Sr1 Sr3 N4 C30 75.3(3) . . . . ?
O8 Sr3 N4 C31 -105.9(3) . . . . ?
O5 Sr3 N4 C31 42.2(3) . . . . ?
O6 Sr3 N4 C31 100.1(3) . . . . ?
O9 Sr3 N4 C31 -97.5(3) . . . . ?
O7 Sr3 N4 C31 -172.1(3) . . . . ?
N5 Sr3 N4 C31 -15.8(4) . . . . ?
Sr2 Sr3 N4 C31 -127.1(3) . . . . ?
Sr1 Sr3 N4 C31 -163.9(3) . . . . ?
O8 Sr3 N4 C26 17.2(2) . . . . ?
O5 Sr3 N4 C26 165.3(3) . . . . ?
O6 Sr3 N4 C26 -136.9(2) . . . . ?
O9 Sr3 N4 C26 25.6(3) . . . . ?
O7 Sr3 N4 C26 -49.0(3) . . . . ?
N5 Sr3 N4 C26 107.3(3) . . . . ?
Sr2 Sr3 N4 C26 -4.0(2) . . . . ?
Sr1 Sr3 N4 C26 -40.8(3) . . . . ?
C33 C32A N5 C36 73.3(10) . . . . ?
C33 C32A N5 C35 -170.6(6) . . . . ?
C33 C32A N5 C32B 51.0(7) . . . . ?
C33 C32A N5 Sr3 -53.0(7) . . . . ?
C33 C32B N5 C36 151.7(7) . . . . ?
C33 C32B N5 C35 -102.9(8) . . . . ?
C33 C32B N5 C32A -44.9(6) . . . . ?
C33 C32B N5 Sr3 46.8(7) . . . . ?
O8 Sr3 N5 C36 -175.7(5) . . . . ?
O5 Sr3 N5 C36 63.1(5) . . . . ?
O6 Sr3 N5 C36 3.2(5) . . . . ?
O9 Sr3 N5 C36 -107.0(5) . . . . ?
O7 Sr3 N5 C36 -88.3(5) . . . . ?
N4 Sr3 N5 C36 118.2(5) . . . . ?
Sr2 Sr3 N5 C36 -132.9(5) . . . . ?
Sr1 Sr3 N5 C36 -76.1(5) . . . . ?
O8 Sr3 N5 C35 68.1(5) . . . . ?
O5 Sr3 N5 C35 -53.1(5) . . . . ?
O6 Sr3 N5 C35 -113.0(5) . . . . ?
O9 Sr3 N5 C35 136.8(6) . . . . ?
O7 Sr3 N5 C35 155.5(5) . . . . ?
N4 Sr3 N5 C35 2.0(6) . . . . ?
Sr2 Sr3 N5 C35 110.9(5) . . . . ?
Sr1 Sr3 N5 C35 167.7(5) . . . . ?
O8 Sr3 N5 C32A -34.3(4) . . . . ?
O5 Sr3 N5 C32A -155.5(5) . . . . ?
O6 Sr3 N5 C32A 144.5(4) . . . . ?
O9 Sr3 N5 C32A 34.3(4) . . . . ?
O7 Sr3 N5 C32A 53.1(5) . . . . ?
N4 Sr3 N5 C32A -100.5(4) . . . . ?
Sr2 Sr3 N5 C32A 8.4(4) . . . . ?
Sr1 Sr3 N5 C32A 65.3(4) . . . . ?
O8 Sr3 N5 C32B -86.2(5) . . . . ?
O5 Sr3 N5 C32B 152.6(6) . . . . ?
O6 Sr3 N5 C32B 92.7(5) . . . . ?
O9 Sr3 N5 C32B -17.5(5) . . . . ?
O7 Sr3 N5 C32B 1.2(6) . . . . ?
N4 Sr3 N5 C32B -152.3(5) . . . . ?
Sr2 Sr3 N5 C32B -43.4(5) . . . . ?
Sr1 Sr3 N5 C32B 13.5(5) . . . . ?
O9 Sr1 N6 C34 6.6(6) . . . . ?
O1 Sr1 N6 C34 -90.6(6) . . . . ?
O7 Sr1 N6 C34 18.4(7) . . . . ?
O2 Sr1 N6 C34 -160.7(7) . . . . ?
O3 Sr1 N6 C34 87.6(6) . . . . ?
N1 Sr1 N6 C34 -167.7(7) . . . . ?
Sr2 Sr1 N6 C34 42.3(6) . . . . ?
Sr3 Sr1 N6 C34 -12.9(6) . . . . ?
O9 Sr1 N6 C39 -112.9(5) . . . . ?
O1 Sr1 N6 C39 149.9(5) . . . . ?
O7 Sr1 N6 C39 -101.1(5) . . . . ?
O2 Sr1 N6 C39 79.8(5) . . . . ?
O3 Sr1 N6 C39 -31.9(5) . . . . ?
N1 Sr1 N6 C39 72.8(7) . . . . ?
Sr2 Sr1 N6 C39 -77.2(5) . . . . ?
Sr3 Sr1 N6 C39 -132.4(5) . . . . ?
O9 Sr1 N6 C38 126.8(5) . . . . ?
O1 Sr1 N6 C38 29.6(5) . . . . ?
O7 Sr1 N6 C38 138.6(5) . . . . ?
O2 Sr1 N6 C38 -40.5(5) . . . . ?
O3 Sr1 N6 C38 -152.2(5) . . . . ?
N1 Sr1 N6 C38 -47.5(7) . . . . ?
Sr2 Sr1 N6 C38 162.5(5) . . . . ?
Sr3 Sr1 N6 C38 107.3(5) . . . . ?
O9 Sr1 O1 C1 -148.8(5) . . . . ?
O7 Sr1 O1 C1 146.7(5) . . . . ?
O2 Sr1 O1 C1 -0.2(5) . . . . ?
O3 Sr1 O1 C1 -91.0(7) . . . . ?
N1 Sr1 O1 C1 79.2(5) . . . . ?
N6 Sr1 O1 C1 -82.6(5) . . . . ?
Sr2 Sr1 O1 C1 -171.0(5) . . . . ?
Sr3 Sr1 O1 C1 174.4(5) . . . . ?
O9 Sr1 O2 C3 63.4(7) . . . . ?
O1 Sr1 O2 C3 -1.9(6) . . . . ?
O7 Sr1 O2 C3 -94.6(6) . . . . ?
O3 Sr1 O2 C3 164.7(6) . . . . ?
N1 Sr1 O2 C3 -98.2(6) . . . . ?
N6 Sr1 O2 C3 84.1(6) . . . . ?
Sr2 Sr1 O2 C3 161.2(5) . . . . ?
Sr3 Sr1 O2 C3 -12.2(7) . . . . ?
O9 Sr1 O3 C6 139.6(4) . . . . ?
O1 Sr1 O3 C6 80.5(7) . . . . ?
O7 Sr1 O3 C6 -154.3(4) . . . . ?
O2 Sr1 O3 C6 -5.6(4) . . . . ?
N1 Sr1 O3 C6 -89.6(4) . . . . ?
N6 Sr1 O3 C6 72.1(4) . . . . ?
Sr2 Sr1 O3 C6 172.5(4) . . . . ?
Sr3 Sr1 O3 C6 172.7(4) . . . . ?
O9 Sr1 O3 Sr2 -32.84(8) . . . . ?
O1 Sr1 O3 Sr2 -92.0(5) . . . . ?
O7 Sr1 O3 Sr2 33.28(8) . . . . ?
O2 Sr1 O3 Sr2 -178.07(11) . . . . ?
N1 Sr1 O3 Sr2 97.96(10) . . . . ?
N6 Sr1 O3 Sr2 -100.36(10) . . . . ?
Sr3 Sr1 O3 Sr2 0.26(8) . . . . ?
O8 Sr2 O3 C6 -158.8(3) . . . . ?
O7 Sr2 O3 C6 153.9(4) . . . . ?
O4 Sr2 O3 C6 -15.6(4) . . . . ?
O9 Sr2 O3 C6 -140.9(4) . . . . ?
N2 Sr2 O3 C6 83.9(4) . . . . ?
N3 Sr2 O3 C6 1.4(5) . . . . ?
Sr3 Sr2 O3 C6 -173.1(4) . . . . ?
Sr1 Sr2 O3 C6 -172.8(4) . . . . ?
O8 Sr2 O3 Sr1 14.1(2) . . . . ?
O7 Sr2 O3 Sr1 -33.23(8) . . . . ?
O4 Sr2 O3 Sr1 157.23(13) . . . . ?
O9 Sr2 O3 Sr1 31.98(8) . . . . ?
N2 Sr2 O3 Sr1 -103.24(10) . . . . ?
N3 Sr2 O3 Sr1 174.21(13) . . . . ?
Sr3 Sr2 O3 Sr1 -0.30(9) . . . . ?
O8 Sr2 O4 C8 173.0(5) . . . . ?
O7 Sr2 O4 C8 -1.1(6) . . . . ?
O9 Sr2 O4 C8 77.5(5) . . . . ?
O3 Sr2 O4 C8 15.6(5) . . . . ?
N2 Sr2 O4 C8 -63.9(5) . . . . ?
N3 Sr2 O4 C8 -153.9(5) . . . . ?
Sr3 Sr2 O4 C8 104.2(5) . . . . ?
Sr1 Sr2 O4 C8 32.4(5) . . . . ?
O8 Sr3 O5 C11 152.7(5) . . . . ?
O6 Sr3 O5 C11 1.2(5) . . . . ?
O9 Sr3 O5 C11 -100.9(5) . . . . ?
O7 Sr3 O5 C11 16.9(6) . . . . ?
N5 Sr3 O5 C11 -114.4(5) . . . . ?
N4 Sr3 O5 C11 118.4(5) . . . . ?
Sr2 Sr3 O5 C11 161.2(4) . . . . ?
Sr1 Sr3 O5 C11 -44.5(5) . . . . ?
O8 Sr3 O6 C13 -121.2(5) . . . . ?
O5 Sr3 O6 C13 -2.9(5) . . . . ?
O9 Sr3 O6 C13 131.3(5) . . . . ?
O7 Sr3 O6 C13 -174.6(5) . . . . ?
N5 Sr3 O6 C13 61.2(5) . . . . ?
N4 Sr3 O6 C13 -61.3(5) . . . . ?
Sr2 Sr3 O6 C13 -176.3(4) . . . . ?
Sr1 Sr3 O6 C13 146.7(5) . . . . ?
O9 Sr1 O7 C17 175.5(3) . . . . ?
O1 Sr1 O7 C17 -99.4(3) . . . . ?
O2 Sr1 O7 C17 -18.2(4) . . . . ?
O3 Sr1 O7 C17 91.4(3) . . . . ?
N1 Sr1 O7 C17 -14.4(3) . . . . ?
N6 Sr1 O7 C17 163.5(3) . . . . ?
Sr2 Sr1 O7 C17 126.9(3) . . . . ?
Sr3 Sr1 O7 C17 -144.5(3) . . . . ?
O9 Sr1 O7 Sr2 48.52(9) . . . . ?
O1 Sr1 O7 Sr2 133.65(10) . . . . ?
O2 Sr1 O7 Sr2 -145.2(2) . . . . ?
O3 Sr1 O7 Sr2 -35.55(8) . . . . ?
N1 Sr1 O7 Sr2 -141.37(13) . . . . ?
N6 Sr1 O7 Sr2 36.52(16) . . . . ?
Sr3 Sr1 O7 Sr2 88.55(9) . . . . ?
O9 Sr1 O7 Sr3 -40.03(9) . . . . ?
O1 Sr1 O7 Sr3 45.10(12) . . . . ?
O2 Sr1 O7 Sr3 126.3(2) . . . . ?
O3 Sr1 O7 Sr3 -124.10(10) . . . . ?
N1 Sr1 O7 Sr3 130.08(13) . . . . ?
N6 Sr1 O7 Sr3 -52.03(15) . . . . ?
Sr2 Sr1 O7 Sr3 -88.55(9) . . . . ?
O8 Sr2 O7 C17 106.9(3) . . . . ?
O4 Sr2 O7 C17 -77.4(3) . . . . ?
O9 Sr2 O7 C17 -175.3(3) . . . . ?
O3 Sr2 O7 C17 -93.1(3) . . . . ?
N2 Sr2 O7 C17 -6.0(2) . . . . ?
N3 Sr2 O7 C17 63.4(3) . . . . ?
Sr3 Sr2 O7 C17 130.5(3) . . . . ?
Sr1 Sr2 O7 C17 -128.1(3) . . . . ?
O8 Sr2 O7 Sr1 -125.02(10) . . . . ?
O4 Sr2 O7 Sr1 50.68(19) . . . . ?
O9 Sr2 O7 Sr1 -47.23(8) . . . . ?
O3 Sr2 O7 Sr1 35.01(9) . . . . ?
N2 Sr2 O7 Sr1 122.12(11) . . . . ?
N3 Sr2 O7 Sr1 -168.55(11) . . . . ?
Sr3 Sr2 O7 Sr1 -101.46(10) . . . . ?
O8 Sr2 O7 Sr3 -23.55(9) . . . . ?
O4 Sr2 O7 Sr3 152.15(14) . . . . ?
O9 Sr2 O7 Sr3 54.24(8) . . . . ?
O3 Sr2 O7 Sr3 136.47(9) . . . . ?
N2 Sr2 O7 Sr3 -136.42(11) . . . . ?
N3 Sr2 O7 Sr3 -67.08(15) . . . . ?
Sr1 Sr2 O7 Sr3 101.46(10) . . . . ?
O8 Sr3 O7 C17 -100.7(3) . . . . ?
O5 Sr3 O7 C17 43.0(4) . . . . ?
O6 Sr3 O7 C17 57.6(3) . . . . ?
O9 Sr3 O7 C17 -179.0(3) . . . . ?
N5 Sr3 O7 C17 161.6(3) . . . . ?
N4 Sr3 O7 C17 -44.6(3) . . . . ?
Sr2 Sr3 O7 C17 -124.2(3) . . . . ?
Sr1 Sr3 O7 C17 141.6(3) . . . . ?
O8 Sr3 O7 Sr1 117.71(10) . . . . ?
O5 Sr3 O7 Sr1 -98.58(19) . . . . ?
O6 Sr3 O7 Sr1 -83.93(11) . . . . ?
O9 Sr3 O7 Sr1 39.41(9) . . . . ?
N5 Sr3 O7 Sr1 20.02(19) . . . . ?
N4 Sr3 O7 Sr1 173.82(9) . . . . ?
Sr2 Sr3 O7 Sr1 94.22(10) . . . . ?
O8 Sr3 O7 Sr2 23.49(9) . . . . ?
O5 Sr3 O7 Sr2 167.20(16) . . . . ?
O6 Sr3 O7 Sr2 -178.15(10) . . . . ?
O9 Sr3 O7 Sr2 -54.82(8) . . . . ?
N5 Sr3 O7 Sr2 -74.20(17) . . . . ?
N4 Sr3 O7 Sr2 79.60(10) . . . . ?
Sr1 Sr3 O7 Sr2 -94.22(10) . . . . ?
O7 Sr2 O8 C25 -131.3(3) . . . . ?
O4 Sr2 O8 C25 52.4(4) . . . . ?
O9 Sr2 O8 C25 164.7(3) . . . . ?
O3 Sr2 O8 C25 -177.3(3) . . . . ?
N2 Sr2 O8 C25 -65.9(3) . . . . ?
N3 Sr2 O8 C25 16.1(3) . . . . ?
Sr3 Sr2 O8 C25 -157.2(4) . . . . ?
Sr1 Sr2 O8 C25 -166.9(3) . . . . ?
O7 Sr2 O8 Sr3 25.92(9) . . . . ?
O4 Sr2 O8 Sr3 -150.41(12) . . . . ?
O9 Sr2 O8 Sr3 -38.09(9) . . . . ?
O3 Sr2 O8 Sr3 -20.1(2) . . . . ?
N2 Sr2 O8 Sr3 91.25(11) . . . . ?
N3 Sr2 O8 Sr3 173.24(14) . . . . ?
Sr1 Sr2 O8 Sr3 -9.69(10) . . . . ?
O5 Sr3 O8 C25 -25.9(3) . . . . ?
O6 Sr3 O8 C25 79.0(4) . . . . ?
O9 Sr3 O8 C25 -164.5(3) . . . . ?
O7 Sr3 O8 C25 132.5(3) . . . . ?
N5 Sr3 O8 C25 -103.4(3) . . . . ?
N4 Sr3 O8 C25 9.8(3) . . . . ?
Sr2 Sr3 O8 C25 157.5(4) . . . . ?
Sr1 Sr3 O8 C25 166.2(3) . . . . ?
O5 Sr3 O8 Sr2 176.58(10) . . . . ?
O6 Sr3 O8 Sr2 -78.6(3) . . . . ?
O9 Sr3 O8 Sr2 37.93(9) . . . . ?
O7 Sr3 O8 Sr2 -25.05(9) . . . . ?
N5 Sr3 O8 Sr2 99.03(12) . . . . ?
N4 Sr3 O8 Sr2 -147.72(13) . . . . ?
Sr1 Sr3 O8 Sr2 8.70(9) . . . . ?
O1 Sr1 O9 C33 70.8(3) . . . . ?
O7 Sr1 O9 C33 180.0(3) . . . . ?
O2 Sr1 O9 C33 12.4(4) . . . . ?
O3 Sr1 O9 C33 -98.4(3) . . . . ?
N1 Sr1 O9 C33 167.7(3) . . . . ?
N6 Sr1 O9 C33 -9.8(3) . . . . ?
Sr2 Sr1 O9 C33 -132.7(3) . . . . ?
Sr3 Sr1 O9 C33 139.1(3) . . . . ?
O1 Sr1 O9 Sr2 -156.47(11) . . . . ?
O7 Sr1 O9 Sr2 -47.26(8) . . . . ?
O2 Sr1 O9 Sr2 145.12(18) . . . . ?
O3 Sr1 O9 Sr2 34.29(9) . . . . ?
N1 Sr1 O9 Sr2 -59.54(16) . . . . ?
N6 Sr1 O9 Sr2 122.89(12) . . . . ?
Sr3 Sr1 O9 Sr2 -88.14(10) . . . . ?
O1 Sr1 O9 Sr3 -68.33(12) . . . . ?
O7 Sr1 O9 Sr3 40.87(9) . . . . ?
O2 Sr1 O9 Sr3 -126.75(19) . . . . ?
O3 Sr1 O9 Sr3 122.43(11) . . . . ?
N1 Sr1 O9 Sr3 28.60(18) . . . . ?
N6 Sr1 O9 Sr3 -148.98(14) . . . . ?
Sr2 Sr1 O9 Sr3 88.14(10) . . . . ?
O8 Sr2 O9 C33 -89.3(3) . . . . ?
O7 Sr2 O9 C33 -179.4(3) . . . . ?
O4 Sr2 O9 C33 43.1(3) . . . . ?
O3 Sr2 O9 C33 99.1(3) . . . . ?
N2 Sr2 O9 C33 167.4(3) . . . . ?
N3 Sr2 O9 C33 -51.5(3) . . . . ?
Sr3 Sr2 O9 C33 -124.1(3) . . . . ?
Sr1 Sr2 O9 C33 133.0(3) . . . . ?
O8 Sr2 O9 Sr1 137.67(10) . . . . ?
O7 Sr2 O9 Sr1 47.63(8) . . . . ?
O4 Sr2 O9 Sr1 -89.89(10) . . . . ?
O3 Sr2 O9 Sr1 -33.92(8) . . . . ?
N2 Sr2 O9 Sr1 34.36(15) . . . . ?
N3 Sr2 O9 Sr1 175.48(10) . . . . ?
Sr3 Sr2 O9 Sr1 102.86(9) . . . . ?
O8 Sr2 O9 Sr3 34.82(8) . . . . ?
O7 Sr2 O9 Sr3 -55.22(8) . . . . ?
O4 Sr2 O9 Sr3 167.26(8) . . . . ?
O3 Sr2 O9 Sr3 -136.77(9) . . . . ?
N2 Sr2 O9 Sr3 -68.49(13) . . . . ?
N3 Sr2 O9 Sr3 72.63(13) . . . . ?
Sr1 Sr2 O9 Sr3 -102.86(9) . . . . ?
O8 Sr3 O9 C33 91.5(3) . . . . ?
O5 Sr3 O9 C33 -32.2(3) . . . . ?
O6 Sr3 O9 C33 -115.0(3) . . . . ?
O7 Sr3 O9 C33 179.5(3) . . . . ?
N5 Sr3 O9 C33 -17.9(3) . . . . ?
N4 Sr3 O9 C33 83.7(3) . . . . ?
Sr2 Sr3 O9 C33 126.1(3) . . . . ?
Sr1 Sr3 O9 C33 -140.5(3) . . . . ?
O8 Sr3 O9 Sr1 -127.97(11) . . . . ?
O5 Sr3 O9 Sr1 108.32(16) . . . . ?
O6 Sr3 O9 Sr1 25.49(14) . . . . ?
O7 Sr3 O9 Sr1 -40.01(9) . . . . ?
N5 Sr3 O9 Sr1 122.60(17) . . . . ?
N4 Sr3 O9 Sr1 -135.73(13) . . . . ?
Sr2 Sr3 O9 Sr1 -93.36(10) . . . . ?
O8 Sr3 O9 Sr2 -34.61(8) . . . . ?
O5 Sr3 O9 Sr2 -158.32(13) . . . . ?
O6 Sr3 O9 Sr2 118.85(10) . . . . ?
O7 Sr3 O9 Sr2 53.35(8) . . . . ?
N5 Sr3 O9 Sr2 -144.04(16) . . . . ?
N4 Sr3 O9 Sr2 -42.37(16) . . . . ?
Sr1 Sr3 O9 Sr2 93.36(10) . . . . ?
Sr1 O1 C1 C2 -0.6(11) . . . . ?
Sr1 O1 C1 C4 175.0(5) . . . . ?
O1 C1 C2 C3 3.0(13) . . . . ?
C4 C1 C2 C3 -172.3(7) . . . . ?
Sr1 O2 C3 C2 4.9(12) . . . . ?
Sr1 O2 C3 C5 -175.5(9) . . . . ?
C1 C2 C3 O2 -5.2(13) . . . . ?
C1 C2 C3 C5 175.2(11) . . . . ?
O1 C1 C4 F2 39.7(12) . . . . ?
C2 C1 C4 F2 -144.1(10) . . . . ?
O1 C1 C4 F3 168.8(7) . . . . ?
C2 C1 C4 F3 -15.0(11) . . . . ?
O1 C1 C4 F1 -76.7(10) . . . . ?
C2 C1 C4 F1 99.5(10) . . . . ?
O2 C3 C5 F4 171.2(15) . . . . ?
C2 C3 C5 F4 -9(2) . . . . ?
O2 C3 C5 F6 57.3(18) . . . . ?
C2 C3 C5 F6 -123.0(15) . . . . ?
O2 C3 C5 F5 -59.8(17) . . . . ?
C2 C3 C5 F5 119.8(12) . . . . ?
Sr1 O3 C6 C7 -155.2(4) . . . . ?
Sr2 O3 C6 C7 14.3(7) . . . . ?
Sr1 O3 C6 C9 28.2(6) . . . . ?
Sr2 O3 C6 C9 -162.3(3) . . . . ?
O3 C6 C7 C8 -2.0(9) . . . . ?
C9 C6 C7 C8 174.6(5) . . . . ?
Sr2 O4 C8 C7 -13.4(9) . . . . ?
Sr2 O4 C8 C10 164.8(4) . . . . ?
C6 C7 C8 O4 0.8(9) . . . . ?
C6 C7 C8 C10 -177.4(5) . . . . ?
O3 C6 C9 F8 89.7(6) . . . . ?
C7 C6 C9 F8 -87.3(6) . . . . ?
O3 C6 C9 F9 -147.0(5) . . . . ?
C7 C6 C9 F9 36.0(7) . . . . ?
O3 C6 C9 F7 -25.8(7) . . . . ?
C7 C6 C9 F7 157.2(5) . . . . ?
O4 C8 C10 F10 -177.3(6) . . . . ?
C7 C8 C10 F10 1.2(9) . . . . ?
O4 C8 C10 F11 58.1(7) . . . . ?
C7 C8 C10 F11 -123.5(6) . . . . ?
O4 C8 C10 F12 -54.0(7) . . . . ?
C7 C8 C10 F12 124.4(6) . . . . ?
Sr3 O5 C11 C12 0.1(9) . . . . ?
Sr3 O5 C11 C14 -176.3(4) . . . . ?
O5 C11 C12 C13 -0.8(10) . . . . ?
C14 C11 C12 C13 175.4(5) . . . . ?
Sr3 O6 C13 C12 3.6(9) . . . . ?
Sr3 O6 C13 C15 -178.6(4) . . . . ?
C11 C12 C13 O6 -1.1(10) . . . . ?
C11 C12 C13 C15 -178.8(6) . . . . ?
O5 C11 C14 F18 -49.6(7) . . . . ?
C12 C11 C14 F18 133.7(6) . . . . ?
O5 C11 C14 F17 69.1(8) . . . . ?
C12 C11 C14 F17 -107.7(8) . . . . ?
O5 C11 C14 F16 -169.5(5) . . . . ?
C12 C11 C14 F16 13.8(8) . . . . ?
O6 C13 C15 F14 -50.5(10) . . . . ?
C12 C13 C15 F14 127.5(8) . . . . ?
O6 C13 C15 F15 173.3(7) . . . . ?
C12 C13 C15 F15 -8.7(11) . . . . ?
O6 C13 C15 F13 63.1(9) . . . . ?
C12 C13 C15 F13 -118.8(9) . . . . ?
C20 N1 C16 C17 -94.2(5) . . . . ?
C19 N1 C16 C17 147.8(4) . . . . ?
Sr1 N1 C16 C17 37.3(5) . . . . ?
Sr1 O7 C17 C21 152.6(3) . . . . ?
Sr2 O7 C17 C21 -92.5(3) . . . . ?
Sr3 O7 C17 C21 17.3(4) . . . . ?
Sr1 O7 C17 C18 -83.5(3) . . . . ?
Sr2 O7 C17 C18 31.4(4) . . . . ?
Sr3 O7 C17 C18 141.3(3) . . . . ?
Sr1 O7 C17 C16 37.9(4) . . . . ?
Sr2 O7 C17 C16 152.8(3) . . . . ?
Sr3 O7 C17 C16 -97.4(3) . . . . ?
N1 C16 C17 O7 -51.7(5) . . . . ?
N1 C16 C17 C21 -169.5(4) . . . . ?
N1 C16 C17 C18 69.6(5) . . . . ?
C23 N2 C18 C17 -83.3(5) . . . . ?
C22 N2 C18 C17 158.9(4) . . . . ?
Sr2 N2 C18 C17 47.9(4) . . . . ?
O7 C17 C18 N2 -57.1(5) . . . . ?
C21 C17 C18 N2 65.3(5) . . . . ?
C16 C17 C18 N2 -178.4(3) . . . . ?
C27 N3 C24 C25 -68.8(5) . . . . ?
C28 N3 C24 C25 171.3(4) . . . . ?
Sr2 N3 C24 C25 38.9(4) . . . . ?
Sr2 O8 C25 C26 115.6(3) . . . . ?
Sr3 O8 C25 C26 -34.6(4) . . . . ?
Sr2 O8 C25 C29 -121.9(3) . . . . ?
Sr3 O8 C25 C29 88.0(4) . . . . ?
Sr2 O8 C25 C24 -1.0(5) . . . . ?
Sr3 O8 C25 C24 -151.2(3) . . . . ?
N3 C24 C25 O8 -28.7(5) . . . . ?
N3 C24 C25 C26 -147.2(4) . . . . ?
N3 C24 C25 C29 92.7(4) . . . . ?
C30 N4 C26 C25 -155.0(4) . . . . ?
C31 N4 C26 C25 86.0(5) . . . . ?
Sr3 N4 C26 C25 -41.1(4) . . . . ?
O8 C25 C26 N4 51.7(5) . . . . ?
C29 C25 C26 N4 -70.3(5) . . . . ?
C24 C25 C26 N4 170.9(3) . . . . ?
Sr1 O9 C33 C34 11.1(8) . . . . ?
Sr2 O9 C33 C34 -108.8(7) . . . . ?
Sr3 O9 C33 C34 143.7(7) . . . . ?
Sr1 O9 C33 C32A -136.8(5) . . . . ?
Sr2 O9 C33 C32A 103.3(5) . . . . ?
Sr3 O9 C33 C32A -4.1(6) . . . . ?
Sr1 O9 C33 C37A 153.9(7) . . . . ?
Sr2 O9 C33 C37A 33.9(8) . . . . ?
Sr3 O9 C33 C37A -73.5(7) . . . . ?
Sr1 O9 C33 C37B 110.9(5) . . . . ?
Sr2 O9 C33 C37B -9.0(6) . . . . ?
Sr3 O9 C33 C37B -116.4(5) . . . . ?
Sr1 O9 C33 C32B -84.3(5) . . . . ?
Sr2 O9 C33 C32B 155.7(4) . . . . ?
Sr3 O9 C33 C32B 48.3(5) . . . . ?
N5 C32A C33 O9 41.4(8) . . . . ?
N5 C32A C33 C34 -103.3(9) . . . . ?
N5 C32A C33 C37A 146.7(9) . . . . ?
N5 C32A C33 C37B 154.5(7) . . . . ?
N5 C32A C33 C32B -49.5(7) . . . . ?
N5 C32B C33 O9 -62.1(7) . . . . ?
N5 C32B C33 C34 -176.5(7) . . . . ?
N5 C32B C33 C32A 46.3(6) . . . . ?
N5 C32B C33 C37A 61.6(8) . . . . ?
N5 C32B C33 C37B 91.1(11) . . . . ?
C39 N6 C34 C33 114.3(13) . . . . ?
C38 N6 C34 C33 -128.2(12) . . . . ?
Sr1 N6 C34 C33 -4.7(15) . . . . ?
O9 C33 C34 N6 -3.2(16) . . . . ?
C32A C33 C34 N6 141.7(11) . . . . ?
C37A C33 C34 N6 -143.2(12) . . . . ?
C37B C33 C34 N6 -110.6(13) . . . . ?
C32B C33 C34 N6 103.7(13) . . . . ?
